data_4123406
loop_
_publ_author_name
'Jiang, Hua-Wei'
'Tanaka, Takayuki'
'Mori, Hirotaka'
'Park, Kyu Hyung'
'Kim, Dongho'
'Osuka, Atsuhiro'

_publ_section_title
;
 Cyclic 2,12-porphyrinylene nanorings as a porphyrin analogue of
 cycloparaphenylenes.
;
_journal_issue 6
_journal_name_full 'Journal of the American Chemical Society'
_journal_page_first 2219
_journal_page_last 2222
_journal_paper_doi 10.1021/ja513102m
_journal_volume 137
_journal_year 2015
_chemical_formula_moiety 'C144 H150 Cl0 N12 Ni3'
_chemical_formula_sum 'C144 H150 Cl0 N12 Ni3'
_chemical_formula_weight 2224.89
_chemical_name_systematic
; 
 ? 
;
_space_group_IT_number 14
_symmetry_cell_setting monoclinic
_symmetry_Int_Tables_number 14
_symmetry_space_group_name_Hall '-P 2yn'
_symmetry_space_group_name_H-M 'P 1 21/n 1'
_atom_sites_solution_hydrogens geom
_atom_sites_solution_primary direct
_atom_sites_solution_secondary difmap
_audit_creation_method SHELXL-97
_cell_angle_alpha 90.00
_cell_angle_beta 97.4896(8)
_cell_angle_gamma 90.00
_cell_formula_units_Z 4
_cell_length_a 21.5736(4)
_cell_length_b 29.4153(5)
_cell_length_c 25.8483(5)
_cell_measurement_reflns_used 42155
_cell_measurement_temperature 93(2)
_cell_measurement_theta_max 68.25
_cell_measurement_theta_min 3.00
_cell_volume 16263.2(5)
_computing_structure_refinement 'SHELXL-97 (Sheldrick, 1997)'
_computing_structure_solution 'SHELXS-97 (Sheldrick, 1990)'
_diffrn_ambient_temperature 93(2)
_diffrn_detector_area_resol_mean 10.0
_diffrn_measured_fraction_theta_full 0.993
_diffrn_measured_fraction_theta_max 0.993
_diffrn_measurement_device_type 'Rigaku RAXIS-RAPID II'
_diffrn_measurement_method \w
_diffrn_radiation_monochromator graphite
_diffrn_radiation_source 'fine-focus sealed tube'
_diffrn_radiation_type CuK\a
_diffrn_radiation_wavelength 1.54187
_diffrn_reflns_av_R_equivalents 0.1136
_diffrn_reflns_av_sigmaI/netI 0.1663
_diffrn_reflns_limit_h_max 24
_diffrn_reflns_limit_h_min -24
_diffrn_reflns_limit_k_max 33
_diffrn_reflns_limit_k_min -33
_diffrn_reflns_limit_l_max 29
_diffrn_reflns_limit_l_min -29
_diffrn_reflns_number 157244
_diffrn_reflns_theta_full 63.00
_diffrn_reflns_theta_max 63.00
_diffrn_reflns_theta_min 3.00
_exptl_absorpt_coefficient_mu 0.723
_exptl_absorpt_correction_T_max 0.9647
_exptl_absorpt_correction_T_min 0.9312
_exptl_absorpt_correction_type multi-scan
_exptl_absorpt_process_details
; Higashi, T. (1995). Program for 
 Absorption Correction.
 Rigaku Corporation, Tokyo, Japan.
;
_exptl_crystal_colour red
_exptl_crystal_density_diffrn 0.909
_exptl_crystal_density_method 'not measured'
_exptl_crystal_description prism
_exptl_crystal_F_000 4728
_exptl_crystal_size_max 0.10
_exptl_crystal_size_mid 0.10
_exptl_crystal_size_min 0.05
_platon_squeeze_details
;
;
_refine_diff_density_max 0.442
_refine_diff_density_min -0.576
_refine_diff_density_rms 0.070
_refine_ls_extinction_method none
_refine_ls_goodness_of_fit_ref 1.034
_refine_ls_hydrogen_treatment constr
_refine_ls_matrix_type full
_refine_ls_number_parameters 1440
_refine_ls_number_reflns 26093
_refine_ls_number_restraints 300
_refine_ls_restrained_S_all 1.046
_refine_ls_R_factor_all 0.1982
_refine_ls_R_factor_gt 0.0934
_refine_ls_shift/su_max 0.001
_refine_ls_shift/su_mean 0.000
_refine_ls_structure_factor_coef Fsqd
_refine_ls_weighting_details 'calc w=1/[\s^2^(Fo^2^)+(0.0850P)^2^+0.0000P] where P=(Fo^2^+2Fc^2^)/3'
_refine_ls_weighting_scheme calc
_refine_ls_wR_factor_gt 0.2073
_refine_ls_wR_factor_ref 0.2422
_reflns_number_gt 9213
_reflns_number_total 26093
_reflns_threshold_expression >2sigma(I)
_cod_data_source_file ja513102m_si_002.cif
_cod_data_source_block 30321hj
_cod_depositor_comments 'Adding full bibliography for 4123405--4123407.cif.'
_cod_original_sg_symbol_H-M 'P 21/n'
_cod_database_code 4123406

loop_
_symmetry_equiv_pos_as_xyz
'x, y, z'
'-x+1/2, y+1/2, -z+1/2'
'-x, -y, -z'
'x-1/2, -y-1/2, z-1/2'

loop_
_atom_site_label
_atom_site_type_symbol
_atom_site_fract_x
_atom_site_fract_y
_atom_site_fract_z
_atom_site_U_iso_or_equiv
_atom_site_adp_type
_atom_site_occupancy
_atom_site_symmetry_multiplicity
_atom_site_calc_flag
_atom_site_refinement_flags
_atom_site_disorder_assembly
_atom_site_disorder_group
C1 C 0.1660(3) 0.3847(2) 0.3018(3) 0.0535(17) Uani 1 1 d . . .
C2 C 0.1196(3) 0.3960(2) 0.2612(2) 0.070(2) Uani 1 1 d . . .
H1 H 0.1203 0.3885 0.2255 0.085 Uiso 1 1 calc R . .
C3 C 0.0742(3) 0.4187(2) 0.2798(3) 0.076(2) Uani 1 1 d . . .
H2 H 0.0387 0.4325 0.2605 0.092 Uiso 1 1 calc R . .
C4 C 0.0906(3) 0.4181(2) 0.3360(3) 0.0599(18) Uani 1 1 d . . .
C5 C 0.0471(3) 0.4223(2) 0.3704(3) 0.0544(17) Uani 1 1 d . . .
C6 C 0.0615(3) 0.4065(2) 0.4218(3) 0.0585(18) Uani 1 1 d . . .
C7 C 0.0173(3) 0.39215(18) 0.4556(2) 0.0551(17) Uani 1 1 d . . .
H3 H -0.0267 0.3962 0.4493 0.066 Uiso 1 1 calc R . .
C8 C 0.0496(3) 0.3716(2) 0.4985(2) 0.0504(16) Uani 1 1 d . . .
C9 C 0.1149(4) 0.3797(2) 0.4935(3) 0.0638(19) Uani 1 1 d . . .
C10 C 0.1646(3) 0.37514(19) 0.5327(3) 0.0612(18) Uani 1 1 d . . .
H4 H 0.1569 0.3617 0.5647 0.073 Uiso 1 1 calc R . .
C11 C 0.2248(4) 0.38906(19) 0.5279(3) 0.0594(18) Uani 1 1 d . . .
C12 C 0.2735(3) 0.39498(19) 0.5708(3) 0.0623(18) Uani 1 1 d . . .
H5 H 0.2706 0.3915 0.6070 0.075 Uiso 1 1 calc R . .
C13 C 0.3259(3) 0.40688(19) 0.5477(3) 0.0672(19) Uani 1 1 d . . .
H6 H 0.3656 0.4157 0.5652 0.081 Uiso 1 1 calc R . .
C14 C 0.3082(4) 0.40326(18) 0.4918(2) 0.0542(18) Uani 1 1 d . . .
C15 C 0.3506(3) 0.39936(18) 0.4563(3) 0.0530(17) Uani 1 1 d . . .
C16 C 0.3306(3) 0.38384(19) 0.4056(3) 0.0516(17) Uani 1 1 d . . .
C17 C 0.3690(3) 0.35729(19) 0.3778(2) 0.0532(17) Uani 1 1 d . . .
H7 H 0.4129 0.3533 0.3856 0.064 Uiso 1 1 calc R . .
C18 C 0.3306(3) 0.3383(2) 0.3372(2) 0.0536(17) Uani 1 1 d . . .
C19 C 0.2737(4) 0.3582(2) 0.3389(3) 0.0587(18) Uani 1 1 d . . .
C20 C 0.2193(3) 0.36137(19) 0.2985(2) 0.0554(17) Uani 1 1 d . . .
H8 H 0.2219 0.3455 0.2669 0.067 Uiso 1 1 calc R . .
C21 C -0.0427(3) 0.2465(3) 0.4337(3) 0.0679(19) Uani 1 1 d U . .
C22 C -0.0910(3) 0.2392(3) 0.3904(3) 0.083(2) Uani 1 1 d . . .
H9 H -0.1142 0.2620 0.3704 0.099 Uiso 1 1 calc R . .
C23 C -0.0969(3) 0.1943(3) 0.3839(3) 0.087(2) Uani 1 1 d . . .
H10 H -0.1271 0.1795 0.3596 0.105 Uiso 1 1 calc R . .
C24 C -0.0491(3) 0.1716(3) 0.4202(3) 0.0599(18) Uani 1 1 d . . .
C25 C -0.0309(3) 0.1278(2) 0.4146(2) 0.0548(17) Uani 1 1 d . . .
C26 C 0.0280(3) 0.1142(2) 0.4389(3) 0.0578(18) Uani 1 1 d . . .
C27 C 0.0666(3) 0.0803(2) 0.4189(2) 0.0538(17) Uani 1 1 d . . .
H11 H 0.0532 0.0588 0.3924 0.065 Uiso 1 1 calc R . .
C28 C 0.1256(4) 0.0843(2) 0.4445(2) 0.0574(18) Uani 1 1 d . . .
C29 C 0.1206(3) 0.1176(2) 0.4855(3) 0.0573(18) Uani 1 1 d . . .
C30 C 0.1639(3) 0.1247(2) 0.5307(3) 0.066(2) Uani 1 1 d . . .
H12 H 0.2032 0.1096 0.5338 0.079 Uiso 1 1 calc R . .
C31 C 0.1508(3) 0.1528(2) 0.5702(3) 0.0616(19) Uani 1 1 d . . .
C32 C 0.1850(3) 0.1528(2) 0.6236(3) 0.072(2) Uani 1 1 d . . .
H13 H 0.2193 0.1338 0.6362 0.087 Uiso 1 1 calc R . .
C33 C 0.1584(3) 0.1850(2) 0.6515(3) 0.072(2) Uani 1 1 d . . .
H14 H 0.1695 0.1923 0.6874 0.086 Uiso 1 1 calc R . .
C34 C 0.1101(3) 0.2056(2) 0.6154(3) 0.0613(18) Uani 1 1 d . . .
C35 C 0.0834(3) 0.2477(2) 0.6242(3) 0.0574(18) Uani 1 1 d . . .
C36 C 0.0541(3) 0.2726(2) 0.5813(3) 0.0525(17) Uani 1 1 d . . .
C37 C 0.0537(3) 0.3215(2) 0.5796(2) 0.0527(17) Uani 1 1 d . . .
H15 H 0.0650 0.3415 0.6082 0.063 Uiso 1 1 calc R . .
C38 C 0.0341(3) 0.3338(2) 0.5294(3) 0.0633(18) Uani 1 1 d . . .
C39 C 0.0132(3) 0.2909(2) 0.5018(3) 0.0624(19) Uani 1 1 d . . .
C40 C -0.0210(3) 0.2881(2) 0.4540(3) 0.0634(19) Uani 1 1 d . . .
H16 H -0.0302 0.3150 0.4341 0.076 Uiso 1 1 calc R . .
C41 C 0.1861(3) 0.1228(2) 0.2902(2) 0.0591(18) Uani 1 1 d . . .
C42 C 0.1533(3) 0.1175(2) 0.2383(2) 0.074(2) Uani 1 1 d . . .
H17 H 0.1167 0.1001 0.2278 0.089 Uiso 1 1 calc R . .
C43 C 0.1859(3) 0.1427(2) 0.2083(3) 0.0616(18) Uani 1 1 d . . .
H18 H 0.1777 0.1457 0.1714 0.074 Uiso 1 1 calc R . .
C44 C 0.2358(3) 0.1643(2) 0.2420(3) 0.0578(18) Uani 1 1 d . . .
C45 C 0.2657(3) 0.2026(2) 0.2282(3) 0.0574(18) Uani 1 1 d . . .
C46 C 0.2979(3) 0.2305(2) 0.2671(3) 0.0601(18) Uani 1 1 d . . .
C47 C 0.3109(3) 0.2778(2) 0.2620(2) 0.0543(17) Uani 1 1 d . . .
H19 H 0.3060 0.2950 0.2307 0.065 Uiso 1 1 calc R . .
C48 C 0.3321(3) 0.2936(2) 0.3121(3) 0.0556(17) Uani 1 1 d . . .
C49 C 0.3389(3) 0.2524(2) 0.3450(3) 0.0595(18) Uani 1 1 d . . .
C50 C 0.3753(3) 0.2505(2) 0.3947(2) 0.0620(19) Uani 1 1 d . . .
H20 H 0.3915 0.2779 0.4106 0.074 Uiso 1 1 calc R . .
C51 C 0.3877(3) 0.2102(2) 0.4201(2) 0.0521(17) Uani 1 1 d . . .
C52 C 0.4363(3) 0.2033(2) 0.4626(2) 0.0560(17) Uani 1 1 d . . .
H21 H 0.4654 0.2255 0.4773 0.067 Uiso 1 1 calc R . .
C53 C 0.4333(3) 0.1603(2) 0.4779(2) 0.0583(17) Uani 1 1 d . . .
H22 H 0.4605 0.1457 0.5047 0.070 Uiso 1 1 calc R . .
C54 C 0.3809(3) 0.1400(2) 0.4462(3) 0.0562(17) Uani 1 1 d . . .
C55 C 0.3499(3) 0.10054(19) 0.4574(2) 0.0494(16) Uani 1 1 d . . .
C56 C 0.2914(3) 0.09109(18) 0.4335(3) 0.0502(17) Uani 1 1 d . . .
C57 C 0.2451(3) 0.06865(19) 0.4584(2) 0.0567(18) Uani 1 1 d . . .
H23 H 0.2519 0.0513 0.4897 0.068 Uiso 1 1 calc R . .
C58 C 0.1893(4) 0.07664(19) 0.4291(3) 0.0572(18) Uani 1 1 d . . .
C59 C 0.2009(4) 0.0995(2) 0.3803(3) 0.0590(18) Uani 1 1 d . . .
C60 C 0.1624(3) 0.10344(19) 0.3349(3) 0.0598(18) Uani 1 1 d . . .
H24 H 0.1202 0.0936 0.3325 0.072 Uiso 1 1 calc R . .
C61 C -0.0149(4) 0.4416(3) 0.3517(2) 0.0637(19) Uani 1 1 d . . .
C62 C -0.0222(3) 0.4888(2) 0.3407(2) 0.065(2) Uani 1 1 d . . .
H25 H 0.0135 0.5080 0.3443 0.078 Uiso 1 1 calc R . .
C63 C -0.0789(4) 0.5067(2) 0.3254(2) 0.0615(19) Uani 1 1 d . . .
C64 C -0.1291(4) 0.4790(3) 0.3216(2) 0.067(2) Uani 1 1 d . . .
H26 H -0.1689 0.4922 0.3105 0.081 Uiso 1 1 calc R . .
C65 C -0.1272(4) 0.4340(3) 0.3323(2) 0.0642(19) Uani 1 1 d . . .
C66 C -0.0681(4) 0.4152(2) 0.3468(2) 0.070(2) Uani 1 1 d . . .
H27 H -0.0645 0.3835 0.3533 0.084 Uiso 1 1 calc R . .
C67 C -0.1882(4) 0.4045(3) 0.3284(3) 0.078(2) Uani 1 1 d U . .
C68 C -0.2221(4) 0.4175(3) 0.3728(4) 0.162(4) Uani 1 1 d U . .
H43 H -0.2327 0.4499 0.3704 0.243 Uiso 1 1 calc R . .
H44 H -0.1954 0.4116 0.4058 0.243 Uiso 1 1 calc R . .
H45 H -0.2605 0.3995 0.3715 0.243 Uiso 1 1 calc R . .
C69 C -0.1757(4) 0.3542(3) 0.3351(4) 0.170(4) Uani 1 1 d U . .
H46 H -0.1534 0.3433 0.3068 0.255 Uiso 1 1 calc R . .
H47 H -0.2154 0.3379 0.3342 0.255 Uiso 1 1 calc R . .
H48 H -0.1500 0.3488 0.3687 0.255 Uiso 1 1 calc R . .
C70 C -0.2324(4) 0.4152(3) 0.2782(3) 0.144(4) Uani 1 1 d U . .
H49 H -0.2126 0.4059 0.2478 0.216 Uiso 1 1 calc R . .
H50 H -0.2410 0.4479 0.2764 0.216 Uiso 1 1 calc R . .
H51 H -0.2717 0.3985 0.2785 0.216 Uiso 1 1 calc R . .
C71 C -0.0855(4) 0.5584(2) 0.3101(3) 0.074(2) Uani 1 1 d . . .
C72 C -0.1411(3) 0.5789(2) 0.3358(3) 0.103(3) Uani 1 1 d . . .
H52 H -0.1798 0.5630 0.3226 0.154 Uiso 1 1 calc R . .
H53 H -0.1453 0.6113 0.3273 0.154 Uiso 1 1 calc R . .
H54 H -0.1328 0.5752 0.3738 0.154 Uiso 1 1 calc R . .
C73 C -0.0253(3) 0.5837(2) 0.3312(2) 0.083(2) Uani 1 1 d . . .
H55 H 0.0095 0.5722 0.3141 0.124 Uiso 1 1 calc R . .
H56 H -0.0162 0.5788 0.3690 0.124 Uiso 1 1 calc R . .
H57 H -0.0307 0.6163 0.3242 0.124 Uiso 1 1 calc R . .
C74 C -0.0989(4) 0.5620(2) 0.2501(2) 0.103(3) Uani 1 1 d . . .
H58 H -0.1385 0.5467 0.2379 0.155 Uiso 1 1 calc R . .
H59 H -0.0650 0.5475 0.2344 0.155 Uiso 1 1 calc R . .
H60 H -0.1018 0.5941 0.2399 0.155 Uiso 1 1 calc R . .
C75 C 0.4202(3) 0.4011(2) 0.4745(2) 0.0582(18) Uani 1 1 d . . .
C76 C 0.4484(3) 0.3721(2) 0.5125(2) 0.0586(18) Uani 1 1 d . . .
H28 H 0.4230 0.3518 0.5291 0.070 Uiso 1 1 calc R . .
C77 C 0.5120(4) 0.3716(2) 0.5273(2) 0.0579(18) Uani 1 1 d . . .
C78 C 0.5475(3) 0.4020(2) 0.5017(3) 0.079(2) Uani 1 1 d . . .
H29 H 0.5914 0.4031 0.5121 0.095 Uiso 1 1 calc R . .
C79 C 0.5212(4) 0.4311(2) 0.4609(3) 0.0633(19) Uani 1 1 d . . .
C80 C 0.4577(3) 0.43016(19) 0.4475(2) 0.0576(18) Uani 1 1 d . . .
H30 H 0.4387 0.4490 0.4201 0.069 Uiso 1 1 calc R . .
C81 C 0.5434(4) 0.3402(3) 0.5709(3) 0.074(2) Uani 1 1 d . . .
C82 C 0.5115(4) 0.2940(3) 0.5677(3) 0.163(4) Uani 1 1 d . . .
H61 H 0.5174 0.2793 0.5347 0.244 Uiso 1 1 calc R . .
H62 H 0.4668 0.2980 0.5694 0.244 Uiso 1 1 calc R . .
H63 H 0.5299 0.2750 0.5969 0.244 Uiso 1 1 calc R . .
C83 C 0.5362(3) 0.3644(2) 0.6222(3) 0.102(2) Uani 1 1 d . . .
H64 H 0.5574 0.3939 0.6231 0.153 Uiso 1 1 calc R . .
H65 H 0.5548 0.3458 0.6516 0.153 Uiso 1 1 calc R . .
H66 H 0.4917 0.3691 0.6247 0.153 Uiso 1 1 calc R . .
C84 C 0.6136(3) 0.3328(2) 0.5700(3) 0.096(2) Uani 1 1 d . . .
H67 H 0.6350 0.3623 0.5719 0.144 Uiso 1 1 calc R . .
H68 H 0.6203 0.3175 0.5375 0.144 Uiso 1 1 calc R . .
H69 H 0.6305 0.3141 0.5998 0.144 Uiso 1 1 calc R . .
C85 C 0.5632(4) 0.4614(2) 0.4305(3) 0.074(2) Uani 1 1 d . . .
C86 C 0.5318(3) 0.50697(19) 0.4181(2) 0.0688(19) Uani 1 1 d . . .
H70 H 0.5585 0.5259 0.3990 0.103 Uiso 1 1 calc R . .
H71 H 0.5253 0.5222 0.4507 0.103 Uiso 1 1 calc R . .
H72 H 0.4914 0.5022 0.3967 0.103 Uiso 1 1 calc R . .
C87 C 0.5702(4) 0.4346(2) 0.3778(3) 0.149(4) Uani 1 1 d . . .
H73 H 0.5907 0.4053 0.3863 0.223 Uiso 1 1 calc R . .
H74 H 0.5954 0.4527 0.3565 0.223 Uiso 1 1 calc R . .
H75 H 0.5287 0.4294 0.3584 0.223 Uiso 1 1 calc R . .
C88 C 0.6256(3) 0.4698(3) 0.4615(3) 0.130(3) Uani 1 1 d . . .
H76 H 0.6471 0.4408 0.4691 0.195 Uiso 1 1 calc R . .
H77 H 0.6199 0.4850 0.4943 0.195 Uiso 1 1 calc R . .
H78 H 0.6507 0.4892 0.4414 0.195 Uiso 1 1 calc R . .
C89 C -0.0700(3) 0.0974(2) 0.3792(3) 0.0583(17) Uani 1 1 d U . .
C90 C -0.1160(3) 0.07219(19) 0.3966(2) 0.0566(17) Uani 1 1 d U . .
H31 H -0.1229 0.0747 0.4320 0.068 Uiso 1 1 calc R . .
C91 C -0.1527(3) 0.0431(2) 0.3640(3) 0.0630(18) Uani 1 1 d U . .
C92 C -0.1452(3) 0.0390(2) 0.3115(3) 0.074(2) Uani 1 1 d U . .
H32 H -0.1723 0.0201 0.2890 0.089 Uiso 1 1 calc R . .
C93 C -0.0969(4) 0.0631(3) 0.2925(3) 0.089(2) Uani 1 1 d U . .
C94 C -0.0593(3) 0.0923(2) 0.3273(3) 0.076(2) Uani 1 1 d U . .
H33 H -0.0262 0.1087 0.3151 0.091 Uiso 1 1 calc R . .
C95 C -0.0871(5) 0.0601(3) 0.2361(4) 0.119(3) Uani 1 1 d U . .
C96 C -0.0937(5) 0.1137(4) 0.2065(4) 0.198(5) Uani 1 1 d U . .
H79 H -0.1353 0.1262 0.2090 0.297 Uiso 1 1 calc R . .
H80 H -0.0877 0.1109 0.1697 0.297 Uiso 1 1 calc R . .
H81 H -0.0618 0.1341 0.2243 0.297 Uiso 1 1 calc R . .
C97 C -0.0245(5) 0.0461(3) 0.2303(3) 0.163(4) Uani 1 1 d U . .
H82 H 0.0054 0.0626 0.2553 0.244 Uiso 1 1 calc R . .
H83 H -0.0160 0.0528 0.1947 0.244 Uiso 1 1 calc R . .
H84 H -0.0202 0.0133 0.2368 0.244 Uiso 1 1 calc R . .
C98 C -0.1368(4) 0.0397(3) 0.2020(3) 0.105(3) Uani 1 1 d U . .
H85 H -0.1762 0.0550 0.2060 0.157 Uiso 1 1 calc R . .
H86 H -0.1400 0.0074 0.2108 0.157 Uiso 1 1 calc R . .
H87 H -0.1283 0.0426 0.1658 0.157 Uiso 1 1 calc R . .
C99 C -0.2101(3) 0.0159(2) 0.3840(3) 0.070(2) Uani 1 1 d . . .
C100 C -0.1962(4) -0.0353(2) 0.3781(3) 0.110(3) Uani 1 1 d . . .
H88 H -0.1948 -0.0424 0.3412 0.165 Uiso 1 1 calc R . .
H89 H -0.2292 -0.0533 0.3910 0.165 Uiso 1 1 calc R . .
H90 H -0.1558 -0.0427 0.3984 0.165 Uiso 1 1 calc R . .
C101 C -0.2119(3) 0.0250(2) 0.4412(2) 0.094(2) Uani 1 1 d . . .
H91 H -0.1717 0.0166 0.4610 0.141 Uiso 1 1 calc R . .
H92 H -0.2454 0.0070 0.4534 0.141 Uiso 1 1 calc R . .
H93 H -0.2199 0.0574 0.4463 0.141 Uiso 1 1 calc R . .
C102 C -0.2698(3) 0.0281(2) 0.3518(3) 0.080(2) Uani 1 1 d . . .
H94 H -0.2663 0.0224 0.3149 0.120 Uiso 1 1 calc R . .
H95 H -0.2788 0.0603 0.3567 0.120 Uiso 1 1 calc R . .
H96 H -0.3037 0.0096 0.3625 0.120 Uiso 1 1 calc R . .
C103 C 0.0960(3) 0.2706(2) 0.6762(2) 0.0505(17) Uani 1 1 d . . .
C104 C 0.1553(3) 0.2797(2) 0.6986(3) 0.072(2) Uani 1 1 d . . .
H34 H 0.1894 0.2728 0.6802 0.087 Uiso 1 1 calc R . .
C105 C 0.1671(5) 0.2993(3) 0.7493(4) 0.096(3) Uani 1 1 d . A .
C106 C 0.1171(6) 0.3073(3) 0.7740(3) 0.107(3) Uani 1 1 d . . .
H35 H 0.1237 0.3192 0.8084 0.128 Uiso 1 1 calc R . .
C107 C 0.0559(5) 0.2989(3) 0.7513(4) 0.107(3) Uani 1 1 d U . .
C108 C 0.0487(4) 0.2797(2) 0.7012(3) 0.093(3) Uani 1 1 d . . .
H36 H 0.0077 0.2731 0.6848 0.112 Uiso 1 1 calc R . .
C109 C 0.2290(5) 0.3066(3) 0.7787(4) 0.116(3) Uani 1 1 d DU . .
C110 C 0.2799(7) 0.2742(5) 0.7750(7) 0.095(6) Uani 0.522(9) 1 d PDU A 1
H97 H 0.2627 0.2434 0.7705 0.142 Uiso 0.522(9) 1 calc PR A 1
H98 H 0.3097 0.2755 0.8070 0.142 Uiso 0.522(9) 1 calc PR A 1
H99 H 0.3013 0.2821 0.7451 0.142 Uiso 0.522(9) 1 calc PR A 1
C111 C 0.2594(7) 0.3494(5) 0.7655(7) 0.107(5) Uani 0.522(9) 1 d PDU A 1
H100 H 0.2329 0.3753 0.7723 0.161 Uiso 0.522(9) 1 calc PR A 1
H101 H 0.2653 0.3491 0.7286 0.161 Uiso 0.522(9) 1 calc PR A 1
H102 H 0.3001 0.3523 0.7870 0.161 Uiso 0.522(9) 1 calc PR A 1
C112 C 0.2232(7) 0.3161(6) 0.8376(6) 0.133(6) Uani 0.522(9) 1 d PDU A 1
H103 H 0.1854 0.3341 0.8401 0.200 Uiso 0.522(9) 1 calc PR A 1
H104 H 0.2600 0.3331 0.8534 0.200 Uiso 0.522(9) 1 calc PR A 1
H105 H 0.2206 0.2872 0.8560 0.200 Uiso 0.522(9) 1 calc PR A 1
C210 C 0.2748(9) 0.3161(8) 0.7287(8) 0.172(8) Uani 0.478(9) 1 d PDU A 2
H106 H 0.2660 0.3465 0.7140 0.258 Uiso 0.478(9) 1 calc PR A 2
H107 H 0.2650 0.2932 0.7013 0.258 Uiso 0.478(9) 1 calc PR A 2
H108 H 0.3192 0.3140 0.7428 0.258 Uiso 0.478(9) 1 calc PR A 2
C211 C 0.2441(8) 0.3538(5) 0.8046(7) 0.099(5) Uani 0.478(9) 1 d PDU A 2
H109 H 0.2200 0.3774 0.7842 0.148 Uiso 0.478(9) 1 calc PR A 2
H110 H 0.2889 0.3602 0.8058 0.148 Uiso 0.478(9) 1 calc PR A 2
H111 H 0.2330 0.3535 0.8402 0.148 Uiso 0.478(9) 1 calc PR A 2
C212 C 0.2462(12) 0.2661(6) 0.8071(11) 0.24(2) Uani 0.478(9) 1 d PD A 2
H112 H 0.2558 0.2423 0.7829 0.354 Uiso 0.478(9) 1 calc PR A 2
H113 H 0.2115 0.2562 0.8253 0.354 Uiso 0.478(9) 1 calc PR A 2
H114 H 0.2830 0.2720 0.8326 0.354 Uiso 0.478(9) 1 calc PR A 2
C113 C -0.0087(5) 0.3104(3) 0.7810(4) 0.141(3) Uiso 1 1 d DU . .
C114 C -0.0638(5) 0.3249(3) 0.7446(4) 0.189(4) Uiso 1 1 d DU . .
H115 H -0.1001 0.3278 0.7636 0.284 Uiso 1 1 calc R . .
H116 H -0.0727 0.3022 0.7168 0.284 Uiso 1 1 calc R . .
H117 H -0.0552 0.3543 0.7292 0.284 Uiso 1 1 calc R . .
C115 C -0.0013(7) 0.2607(5) 0.8085(5) 0.293(7) Uiso 1 1 d DU . .
H118 H -0.0294 0.2586 0.8353 0.439 Uiso 1 1 calc R . .
H119 H 0.0420 0.2565 0.8247 0.439 Uiso 1 1 calc R . .
H120 H -0.0121 0.2371 0.7821 0.439 Uiso 1 1 calc R . .
C116 C 0.0073(6) 0.3497(5) 0.8197(5) 0.285(7) Uiso 1 1 d DU . .
H121 H -0.0219 0.3496 0.8457 0.427 Uiso 1 1 calc R . .
H122 H 0.0039 0.3787 0.8008 0.427 Uiso 1 1 calc R . .
H123 H 0.0501 0.3460 0.8372 0.427 Uiso 1 1 calc R . .
C117 C 0.2589(3) 0.2183(2) 0.1729(2) 0.0515(16) Uani 1 1 d . . .
C118 C 0.2883(3) 0.19487(19) 0.1361(2) 0.0558(17) Uani 1 1 d . . .
H37 H 0.3122 0.1683 0.1457 0.067 Uiso 1 1 calc R . .
C119 C 0.2823(3) 0.2106(2) 0.0858(3) 0.0658(19) Uani 1 1 d . . .
C120 C 0.2464(3) 0.2494(2) 0.0724(3) 0.0641(19) Uani 1 1 d . . .
H38 H 0.2426 0.2597 0.0373 0.077 Uiso 1 1 calc R . .
C121 C 0.2170(3) 0.2728(2) 0.1065(3) 0.072(2) Uani 1 1 d . . .
C122 C 0.2220(3) 0.2576(2) 0.1574(3) 0.073(2) Uani 1 1 d . . .
H39 H 0.2008 0.2732 0.1821 0.087 Uiso 1 1 calc R . .
C123 C 0.3136(4) 0.1822(2) 0.0443(3) 0.076(2) Uani 1 1 d . . .
C124 C 0.3793(3) 0.1726(3) 0.0663(3) 0.112(3) Uani 1 1 d . . .
H124 H 0.4024 0.2012 0.0716 0.167 Uiso 1 1 calc R . .
H125 H 0.3987 0.1533 0.0420 0.167 Uiso 1 1 calc R . .
H126 H 0.3801 0.1569 0.0998 0.167 Uiso 1 1 calc R . .
C125 C 0.2781(3) 0.1383(2) 0.0334(3) 0.092(2) Uani 1 1 d . . .
H127 H 0.2794 0.1208 0.0658 0.138 Uiso 1 1 calc R . .
H128 H 0.2974 0.1206 0.0076 0.138 Uiso 1 1 calc R . .
H129 H 0.2346 0.1450 0.0197 0.138 Uiso 1 1 calc R . .
C126 C 0.3111(4) 0.2086(2) -0.0091(3) 0.121(3) Uani 1 1 d . . .
H130 H 0.3348 0.2370 -0.0036 0.181 Uiso 1 1 calc R . .
H131 H 0.2676 0.2155 -0.0226 0.181 Uiso 1 1 calc R . .
H132 H 0.3295 0.1896 -0.0344 0.181 Uiso 1 1 calc R . .
C127 C 0.1775(4) 0.3156(3) 0.0902(3) 0.081(2) Uani 1 1 d . . .
C128 C 0.1324(3) 0.3047(2) 0.0401(3) 0.099(3) Uani 1 1 d . . .
H133 H 0.1561 0.2921 0.0136 0.149 Uiso 1 1 calc R . .
H134 H 0.1113 0.3326 0.0268 0.149 Uiso 1 1 calc R . .
H135 H 0.1012 0.2825 0.0482 0.149 Uiso 1 1 calc R . .
C129 C 0.2254(4) 0.3510(2) 0.0768(4) 0.155(4) Uani 1 1 d . . .
H136 H 0.2502 0.3381 0.0512 0.233 Uiso 1 1 calc R . .
H137 H 0.2530 0.3593 0.1085 0.233 Uiso 1 1 calc R . .
H138 H 0.2034 0.3781 0.0621 0.233 Uiso 1 1 calc R . .
C130 C 0.1426(5) 0.3347(3) 0.1294(3) 0.191(5) Uani 1 1 d . . .
H139 H 0.1191 0.3614 0.1150 0.286 Uiso 1 1 calc R . .
H140 H 0.1717 0.3438 0.1600 0.286 Uiso 1 1 calc R . .
H141 H 0.1134 0.3119 0.1397 0.286 Uiso 1 1 calc R . .
C131 C 0.3747(3) 0.0720(2) 0.5043(2) 0.0545(17) Uani 1 1 d . . .
C132 C 0.3842(3) 0.0912(2) 0.5542(3) 0.0620(18) Uani 1 1 d . . .
H40 H 0.3745 0.1224 0.5584 0.074 Uiso 1 1 calc R . .
C133 C 0.4072(3) 0.0662(2) 0.5971(2) 0.0560(17) Uani 1 1 d . . .
C134 C 0.4195(3) 0.0198(2) 0.5897(2) 0.0551(17) Uani 1 1 d . . .
H41 H 0.4363 0.0022 0.6190 0.066 Uiso 1 1 calc R . .
C135 C 0.4080(3) -0.00097(19) 0.5413(3) 0.0562(17) Uani 1 1 d . . .
C136 C 0.3867(3) 0.0261(2) 0.4981(2) 0.0540(17) Uani 1 1 d . . .
H42 H 0.3804 0.0129 0.4642 0.065 Uiso 1 1 calc R . .
C137 C 0.4207(3) 0.0887(2) 0.6513(2) 0.0562(17) Uani 1 1 d . . .
C138 C 0.3674(4) 0.1236(3) 0.6582(3) 0.124(3) Uani 1 1 d . . .
H142 H 0.3644 0.1460 0.6299 0.186 Uiso 1 1 calc R . .
H143 H 0.3770 0.1391 0.6918 0.186 Uiso 1 1 calc R . .
H144 H 0.3275 0.1074 0.6572 0.186 Uiso 1 1 calc R . .
C139 C 0.4841(3) 0.1137(2) 0.6533(2) 0.096(3) Uani 1 1 d . . .
H145 H 0.4820 0.1355 0.6245 0.144 Uiso 1 1 calc R . .
H146 H 0.5173 0.0915 0.6501 0.144 Uiso 1 1 calc R . .
H147 H 0.4932 0.1298 0.6866 0.144 Uiso 1 1 calc R . .
C140 C 0.4232(3) 0.05429(19) 0.6952(2) 0.069(2) Uani 1 1 d . . .
H148 H 0.4325 0.0699 0.7288 0.104 Uiso 1 1 calc R . .
H149 H 0.4560 0.0319 0.6916 0.104 Uiso 1 1 calc R . .
H150 H 0.3828 0.0388 0.6936 0.104 Uiso 1 1 calc R . .
C141 C 0.4239(3) -0.0512(2) 0.5355(3) 0.0682(19) Uani 1 1 d U . .
C142 C 0.4355(3) -0.06312(19) 0.4804(2) 0.0675(19) Uani 1 1 d U . .
H151 H 0.4444 -0.0957 0.4783 0.101 Uiso 1 1 calc R . .
H152 H 0.4713 -0.0457 0.4713 0.101 Uiso 1 1 calc R . .
H153 H 0.3983 -0.0557 0.4559 0.101 Uiso 1 1 calc R . .
C143 C 0.3687(4) -0.0780(2) 0.5520(3) 0.125(3) Uani 1 1 d U . .
H154 H 0.3764 -0.1106 0.5488 0.187 Uiso 1 1 calc R . .
H155 H 0.3303 -0.0697 0.5295 0.187 Uiso 1 1 calc R . .
H156 H 0.3642 -0.0707 0.5883 0.187 Uiso 1 1 calc R . .
C144 C 0.4826(4) -0.0640(2) 0.5741(3) 0.099(3) Uani 1 1 d U . .
H157 H 0.4919 -0.0963 0.5705 0.148 Uiso 1 1 calc R . .
H158 H 0.4746 -0.0578 0.6099 0.148 Uiso 1 1 calc R . .
H159 H 0.5183 -0.0458 0.5662 0.148 Uiso 1 1 calc R . .
Ni1 Ni 0.19727(4) 0.39561(3) 0.41459(4) 0.0542(3) Uani 1 1 d . . .
Ni2 Ni 0.04317(5) 0.19480(3) 0.50919(4) 0.0578(3) Uani 1 1 d . . .
Ni3 Ni 0.29403(4) 0.16086(3) 0.35055(3) 0.0547(3) Uani 1 1 d . . .
N1 N 0.1497(2) 0.39852(16) 0.34913(19) 0.0592(14) Uani 1 1 d . . .
N2 N 0.1227(2) 0.39799(15) 0.4458(2) 0.0556(14) Uani 1 1 d . . .
N3 N 0.2441(3) 0.39539(15) 0.4795(2) 0.0565(14) Uani 1 1 d . . .
N4 N 0.2706(2) 0.38331(15) 0.3833(2) 0.0495(13) Uani 1 1 d . . .
N5 N -0.0182(2) 0.20420(18) 0.45228(18) 0.0565(14) Uani 1 1 d . . .
N6 N 0.0631(3) 0.13721(16) 0.48014(19) 0.0605(14) Uani 1 1 d . . .
N7 N 0.1033(2) 0.18417(16) 0.5680(2) 0.0537(14) Uani 1 1 d . . .
N8 N 0.0309(2) 0.25398(17) 0.5346(2) 0.0628(15) Uani 1 1 d . . .
N9 N 0.2356(2) 0.14991(16) 0.2933(2) 0.0537(14) Uani 1 1 d . . .
N10 N 0.3152(2) 0.21537(16) 0.3188(2) 0.0526(13) Uani 1 1 d . . .
N11 N 0.3563(2) 0.17108(16) 0.40827(17) 0.0480(13) Uani 1 1 d . . .
N12 N 0.2646(3) 0.11156(15) 0.3877(2) 0.0535(14) Uani 1 1 d . . .

loop_
_atom_site_aniso_label
_atom_site_aniso_U_11
_atom_site_aniso_U_22
_atom_site_aniso_U_33
_atom_site_aniso_U_23
_atom_site_aniso_U_13
_atom_site_aniso_U_12
C1 0.043(5) 0.059(4) 0.054(5) 0.006(4) -0.011(4) 0.011(4)
C2 0.069(5) 0.094(5) 0.046(4) -0.009(4) -0.002(4) 0.012(4)
C3 0.090(6) 0.089(5) 0.047(5) 0.006(4) 0.000(4) 0.037(5)
C4 0.060(5) 0.056(4) 0.058(5) -0.008(4) -0.015(4) -0.005(4)
C5 0.048(5) 0.053(4) 0.059(5) 0.003(4) -0.002(4) 0.010(4)
C6 0.051(5) 0.058(4) 0.066(5) -0.009(4) 0.007(4) 0.009(4)
C7 0.053(5) 0.050(4) 0.064(5) 0.001(4) 0.013(4) 0.005(3)
C8 0.057(5) 0.043(4) 0.049(4) 0.003(3) 0.001(4) 0.002(4)
C9 0.066(6) 0.051(4) 0.073(5) 0.000(4) 0.004(5) 0.006(4)
C10 0.055(5) 0.062(5) 0.063(5) -0.001(4) -0.004(4) 0.004(4)
C11 0.065(6) 0.044(4) 0.066(5) -0.010(4) -0.005(5) 0.004(4)
C12 0.050(5) 0.073(5) 0.061(5) -0.008(4) -0.003(4) -0.005(4)
C13 0.054(5) 0.067(5) 0.080(5) -0.001(4) 0.006(4) -0.008(4)
C14 0.077(6) 0.049(4) 0.035(4) 0.014(3) -0.003(4) 0.001(4)
C15 0.042(5) 0.044(4) 0.071(5) 0.010(4) 0.001(4) -0.003(3)
C16 0.049(5) 0.040(4) 0.063(5) 0.001(3) -0.002(4) -0.004(3)
C17 0.060(5) 0.054(4) 0.042(4) 0.003(3) -0.008(4) 0.009(4)
C18 0.044(5) 0.058(5) 0.060(4) -0.001(4) 0.011(4) 0.025(4)
C19 0.078(6) 0.047(4) 0.049(4) -0.013(3) -0.001(4) -0.002(4)
C20 0.063(5) 0.058(4) 0.046(4) -0.002(3) 0.011(4) -0.011(4)
C21 0.059(5) 0.071(5) 0.066(4) -0.014(4) -0.020(4) 0.013(4)
C22 0.064(5) 0.102(7) 0.071(5) -0.013(5) -0.028(4) 0.014(5)
C23 0.080(6) 0.056(5) 0.119(7) -0.037(5) -0.018(5) 0.011(5)
C24 0.048(5) 0.067(5) 0.063(5) -0.020(4) -0.003(4) -0.001(4)
C25 0.044(5) 0.057(5) 0.062(5) -0.007(4) 0.002(4) 0.003(4)
C26 0.057(5) 0.049(4) 0.066(5) -0.012(4) 0.006(4) -0.008(4)
C27 0.057(5) 0.047(4) 0.056(4) 0.005(3) 0.001(4) -0.012(4)
C28 0.076(6) 0.046(4) 0.049(4) 0.002(3) 0.002(4) -0.021(4)
C29 0.047(5) 0.043(4) 0.085(6) 0.015(4) 0.016(4) 0.003(4)
C30 0.072(5) 0.070(5) 0.052(5) -0.006(4) -0.005(4) -0.009(4)
C31 0.069(5) 0.065(5) 0.044(4) 0.010(4) -0.021(4) -0.014(4)
C32 0.069(5) 0.075(5) 0.067(5) -0.013(4) -0.012(4) -0.007(4)
C33 0.086(6) 0.047(4) 0.080(5) 0.007(4) -0.001(5) 0.004(4)
C34 0.068(5) 0.056(5) 0.060(5) -0.007(4) 0.011(4) -0.005(4)
C35 0.052(5) 0.046(4) 0.074(5) 0.007(4) 0.008(4) 0.003(4)
C36 0.057(5) 0.049(5) 0.053(4) -0.007(4) 0.013(4) 0.004(4)
C37 0.065(5) 0.043(4) 0.048(4) -0.010(3) -0.001(4) 0.006(3)
C38 0.073(5) 0.057(5) 0.060(5) -0.009(4) 0.007(4) 0.013(4)
C39 0.059(5) 0.061(5) 0.067(5) 0.001(4) 0.005(4) 0.029(4)
C40 0.055(5) 0.077(5) 0.054(5) -0.010(4) -0.005(4) 0.014(4)
C41 0.070(5) 0.063(5) 0.037(4) -0.009(4) -0.018(4) 0.012(4)
C42 0.080(6) 0.086(5) 0.052(5) 0.018(4) -0.006(4) -0.009(4)
C43 0.060(5) 0.067(5) 0.057(4) 0.005(4) 0.001(4) -0.014(4)
C44 0.061(5) 0.046(4) 0.064(5) -0.008(4) 0.000(4) -0.003(4)
C45 0.064(5) 0.052(5) 0.053(4) -0.006(4) -0.002(4) 0.004(4)
C46 0.044(4) 0.049(5) 0.086(6) -0.009(4) 0.004(4) 0.007(3)
C47 0.050(4) 0.049(4) 0.063(5) 0.007(4) 0.005(4) 0.005(3)
C48 0.053(5) 0.057(5) 0.057(4) 0.001(4) 0.008(4) 0.011(3)
C49 0.075(5) 0.053(5) 0.053(4) 0.005(4) 0.015(4) -0.010(4)
C50 0.096(6) 0.055(5) 0.034(4) -0.002(3) 0.007(4) -0.002(4)
C51 0.058(5) 0.054(5) 0.040(4) 0.003(4) -0.008(3) -0.009(4)
C52 0.064(5) 0.046(4) 0.058(4) -0.010(4) 0.008(4) -0.008(4)
C53 0.047(5) 0.059(5) 0.068(5) -0.009(4) 0.004(4) -0.005(4)
C54 0.054(5) 0.044(4) 0.068(5) -0.003(4) -0.002(4) 0.004(4)
C55 0.055(5) 0.031(4) 0.061(4) -0.007(3) 0.003(4) -0.001(4)
C56 0.055(5) 0.026(4) 0.071(5) 0.004(3) 0.014(4) -0.011(3)
C57 0.064(5) 0.041(4) 0.060(4) -0.006(3) -0.012(4) 0.012(4)
C58 0.062(5) 0.047(4) 0.063(5) -0.002(4) 0.011(4) -0.003(4)
C59 0.070(6) 0.051(4) 0.056(5) 0.007(4) 0.007(4) 0.001(4)
C60 0.068(5) 0.054(4) 0.053(4) -0.006(4) -0.011(4) 0.016(4)
C61 0.056(6) 0.082(6) 0.054(4) 0.004(4) 0.011(4) 0.003(5)
C62 0.073(6) 0.055(5) 0.064(5) 0.004(4) -0.005(4) 0.030(4)
C63 0.062(6) 0.058(5) 0.061(5) -0.004(4) -0.006(4) 0.018(4)
C64 0.072(6) 0.061(5) 0.068(5) 0.001(4) 0.003(4) 0.027(5)
C65 0.073(6) 0.072(6) 0.047(4) -0.001(4) 0.005(4) 0.013(5)
C66 0.079(6) 0.064(5) 0.065(5) 0.010(4) 0.004(4) 0.022(5)
C67 0.070(6) 0.093(6) 0.070(5) -0.010(4) 0.011(4) -0.002(5)
C68 0.152(8) 0.183(8) 0.161(8) -0.038(7) 0.062(7) -0.079(7)
C69 0.136(8) 0.105(7) 0.260(11) 0.022(7) -0.014(7) -0.031(6)
C70 0.086(6) 0.191(8) 0.139(7) 0.040(6) -0.050(6) -0.041(6)
C71 0.084(6) 0.057(5) 0.077(5) -0.010(4) -0.008(5) 0.016(4)
C72 0.074(6) 0.069(5) 0.164(8) -0.029(5) 0.013(5) 0.031(4)
C73 0.100(6) 0.047(4) 0.096(6) -0.011(4) -0.003(5) 0.008(4)
C74 0.186(8) 0.061(5) 0.048(5) -0.006(4) -0.040(5) 0.030(5)
C75 0.068(5) 0.053(4) 0.054(4) -0.001(3) 0.008(4) -0.003(4)
C76 0.055(5) 0.059(4) 0.059(4) 0.012(4) -0.001(4) 0.006(4)
C77 0.069(6) 0.048(4) 0.058(4) 0.011(3) 0.013(4) -0.013(4)
C78 0.102(6) 0.062(5) 0.068(5) -0.022(4) -0.010(5) -0.017(5)
C79 0.068(6) 0.053(4) 0.071(5) 0.003(4) 0.014(4) -0.010(4)
C80 0.063(5) 0.048(4) 0.063(4) -0.006(3) 0.012(4) -0.020(4)
C81 0.074(6) 0.085(6) 0.057(5) 0.019(4) -0.012(4) 0.000(5)
C82 0.173(9) 0.084(6) 0.201(10) 0.063(6) -0.090(8) -0.051(6)
C83 0.077(6) 0.136(7) 0.093(6) 0.006(5) 0.008(5) 0.024(5)
C84 0.071(6) 0.124(6) 0.093(6) 0.006(5) 0.005(5) 0.036(5)
C85 0.080(6) 0.067(5) 0.078(5) -0.004(4) 0.024(5) -0.023(5)
C86 0.094(6) 0.046(4) 0.065(5) 0.000(3) 0.002(4) -0.023(4)
C87 0.227(10) 0.089(6) 0.160(8) -0.034(6) 0.134(8) -0.037(6)
C88 0.048(6) 0.117(7) 0.217(10) 0.064(6) -0.012(6) -0.031(5)
C89 0.053(4) 0.053(4) 0.068(5) -0.010(4) 0.005(4) -0.017(3)
C90 0.047(4) 0.052(4) 0.066(4) -0.014(3) -0.008(3) -0.012(3)
C91 0.052(4) 0.050(4) 0.083(5) 0.005(4) -0.002(4) -0.002(3)
C92 0.069(5) 0.087(5) 0.071(5) -0.029(4) 0.023(4) -0.024(4)
C93 0.096(6) 0.104(6) 0.070(5) -0.030(4) 0.026(5) -0.026(5)
C94 0.077(5) 0.080(5) 0.072(5) -0.022(4) 0.015(4) -0.035(4)
C95 0.085(7) 0.163(8) 0.115(7) -0.078(6) 0.031(6) -0.045(6)
C96 0.249(12) 0.182(10) 0.172(9) -0.007(8) 0.064(8) -0.037(9)
C97 0.131(8) 0.246(10) 0.108(7) -0.059(7) 0.006(6) 0.036(7)
C98 0.103(7) 0.138(7) 0.074(5) 0.013(5) 0.015(5) 0.053(6)
C99 0.050(5) 0.080(6) 0.075(5) 0.009(4) -0.015(4) -0.013(4)
C100 0.152(8) 0.034(4) 0.137(7) 0.000(4) -0.010(6) -0.004(5)
C101 0.107(6) 0.112(6) 0.058(5) 0.012(4) -0.002(4) -0.041(5)
C102 0.051(5) 0.077(5) 0.110(6) 0.014(4) -0.003(4) -0.003(4)
C103 0.045(5) 0.059(4) 0.049(4) -0.001(3) 0.011(4) -0.007(4)
C104 0.056(6) 0.049(4) 0.107(7) -0.006(4) -0.006(5) 0.002(4)
C105 0.092(8) 0.068(6) 0.112(8) -0.021(5) -0.045(7) 0.018(5)
C106 0.179(12) 0.063(6) 0.066(6) 0.005(5) -0.030(7) -0.004(7)
C107 0.105(6) 0.107(6) 0.111(6) -0.014(5) 0.020(5) -0.038(5)
C108 0.090(7) 0.102(6) 0.088(6) -0.052(5) 0.008(5) -0.033(5)
C109 0.108(6) 0.106(5) 0.121(6) -0.033(5) -0.031(5) 0.024(5)
C110 0.077(9) 0.086(9) 0.115(9) -0.024(7) -0.013(7) 0.032(7)
C111 0.096(7) 0.106(7) 0.120(8) 0.015(7) 0.017(7) 0.004(6)
C112 0.123(8) 0.138(9) 0.135(9) 0.000(7) 0.001(7) 0.006(7)
C210 0.144(10) 0.169(10) 0.192(11) -0.032(8) -0.016(8) -0.019(8)
C211 0.109(8) 0.084(7) 0.098(8) -0.004(7) -0.008(7) -0.001(6)
C212 0.20(3) 0.065(14) 0.38(5) 0.10(2) -0.21(3) -0.039(16)
C117 0.051(4) 0.047(4) 0.054(4) 0.000(4) -0.004(4) -0.009(3)
C118 0.082(5) 0.041(4) 0.045(4) 0.003(3) 0.009(4) -0.001(3)
C119 0.076(5) 0.055(5) 0.067(5) -0.001(4) 0.011(4) -0.009(4)
C120 0.082(6) 0.038(4) 0.070(5) -0.003(4) 0.001(4) 0.006(4)
C121 0.084(6) 0.079(6) 0.051(5) 0.007(4) -0.001(4) 0.017(4)
C122 0.078(6) 0.071(5) 0.067(5) 0.007(4) 0.002(4) 0.011(4)
C123 0.079(6) 0.071(5) 0.082(6) 0.006(4) 0.028(5) 0.010(5)
C124 0.078(7) 0.164(8) 0.092(6) -0.012(5) 0.009(5) 0.050(6)
C125 0.084(6) 0.065(5) 0.133(7) -0.019(5) 0.039(5) -0.011(4)
C126 0.218(10) 0.088(6) 0.070(5) 0.001(5) 0.067(6) 0.012(6)
C127 0.100(7) 0.066(5) 0.076(6) 0.020(5) 0.009(5) 0.027(5)
C128 0.098(6) 0.079(5) 0.109(6) 0.006(5) -0.031(5) 0.022(4)
C129 0.155(9) 0.049(5) 0.247(12) -0.011(6) -0.028(8) 0.011(6)
C130 0.278(13) 0.214(11) 0.083(7) 0.010(7) 0.034(8) 0.180(10)
C131 0.068(5) 0.043(4) 0.052(4) 0.011(4) 0.007(4) 0.007(3)
C132 0.079(5) 0.046(4) 0.060(5) 0.009(4) 0.006(4) 0.014(4)
C133 0.070(5) 0.050(4) 0.046(4) 0.001(4) 0.000(4) 0.000(4)
C134 0.073(5) 0.048(4) 0.043(4) 0.004(3) 0.004(3) 0.008(4)
C135 0.061(5) 0.034(4) 0.079(5) 0.006(4) 0.029(4) 0.002(3)
C136 0.070(5) 0.036(4) 0.057(4) 0.002(3) 0.011(3) -0.002(3)
C137 0.057(5) 0.046(4) 0.059(5) 0.001(3) -0.018(4) -0.012(4)
C138 0.152(8) 0.143(7) 0.074(5) -0.018(5) 0.004(5) 0.095(6)
C139 0.118(7) 0.100(6) 0.064(5) 0.008(4) -0.006(4) -0.059(5)
C140 0.095(6) 0.073(5) 0.035(4) 0.004(3) -0.008(4) -0.032(4)
C141 0.074(5) 0.042(4) 0.095(5) -0.006(4) 0.033(4) -0.004(4)
C142 0.069(5) 0.064(4) 0.065(5) -0.010(4) -0.005(4) 0.006(3)
C143 0.165(8) 0.052(5) 0.170(8) 0.000(5) 0.068(6) -0.009(5)
C144 0.138(7) 0.073(5) 0.081(5) 0.022(4) 0.000(5) 0.053(5)
Ni1 0.0537(7) 0.0502(6) 0.0559(7) 0.0030(5) -0.0029(6) 0.0008(5)
Ni2 0.0606(8) 0.0542(7) 0.0561(7) -0.0018(5) -0.0015(6) -0.0017(5)
Ni3 0.0627(8) 0.0499(7) 0.0505(7) -0.0001(5) 0.0036(6) -0.0039(5)
N1 0.051(4) 0.069(4) 0.054(4) 0.005(3) -0.007(3) 0.013(3)
N2 0.046(4) 0.059(3) 0.061(4) 0.009(3) 0.005(3) 0.008(3)
N3 0.050(4) 0.061(3) 0.055(4) 0.004(3) -0.004(3) -0.007(3)
N4 0.030(3) 0.052(3) 0.066(4) 0.010(3) 0.006(3) 0.007(3)
N5 0.041(3) 0.062(4) 0.065(4) -0.015(3) 0.001(3) 0.004(3)
N6 0.072(4) 0.050(3) 0.058(4) -0.002(3) 0.006(3) -0.005(3)
N7 0.043(4) 0.042(3) 0.072(4) -0.004(3) -0.007(3) 0.004(3)
N8 0.072(4) 0.068(4) 0.048(3) -0.015(3) 0.007(3) -0.010(3)
N9 0.026(3) 0.060(4) 0.071(4) -0.001(3) -0.009(3) -0.015(3)
N10 0.054(4) 0.052(3) 0.048(3) -0.001(3) -0.006(3) -0.010(3)
N11 0.055(4) 0.033(3) 0.053(3) -0.001(3) -0.003(3) -0.008(3)
N12 0.061(4) 0.043(3) 0.059(4) -0.004(3) 0.014(3) -0.004(3)

loop_
_atom_type_symbol
_atom_type_description
_atom_type_scat_dispersion_real
_atom_type_scat_dispersion_imag
_atom_type_scat_source
C C 0.0181 0.0091 'International Tables Vol C Tables 4.2.6.8 and 6.1.1.4'
H H 0.0000 0.0000 'International Tables Vol C Tables 4.2.6.8 and 6.1.1.4'
N N 0.0311 0.0180 'International Tables Vol C Tables 4.2.6.8 and 6.1.1.4'
Ni Ni -3.0029 0.5091 'International Tables Vol C Tables 4.2.6.8 and 6.1.1.4'
Cl Cl 0.3639 0.7018 'International Tables Vol C Tables 4.2.6.8 and 6.1.1.4'

loop_
_geom_angle_atom_site_label_1
_geom_angle_atom_site_label_2
_geom_angle_atom_site_label_3
_geom_angle
C20 C1 N1 121.6(6)
C20 C1 C2 127.4(7)
N1 C1 C2 110.9(6)
C3 C2 C1 109.8(6)
C3 C2 H1 125.1
C1 C2 H1 125.1
C2 C3 C4 105.2(6)
C2 C3 H2 127.4
C4 C3 H2 127.4
C5 C4 N1 123.6(6)
C5 C4 C3 123.2(7)
N1 C4 C3 110.1(6)
C4 C5 C6 119.8(6)
C4 C5 C61 119.1(6)
C6 C5 C61 121.1(6)
C5 C6 N2 123.7(6)
C5 C6 C7 126.1(7)
N2 C6 C7 109.8(6)
C8 C7 C6 108.3(6)
C8 C7 H3 125.9
C6 C7 H3 125.9
C7 C8 C38 131.5(6)
C7 C8 C9 104.6(6)
C38 C8 C9 118.5(6)
N2 C9 C10 121.5(7)
N2 C9 C8 112.2(6)
C10 C9 C8 126.0(7)
C11 C10 C9 123.6(7)
C11 C10 H4 118.2
C9 C10 H4 118.2
C10 C11 N3 121.2(7)
C10 C11 C12 124.7(7)
N3 C11 C12 114.0(7)
C13 C12 C11 104.7(6)
C13 C12 H5 127.7
C11 C12 H5 127.7
C12 C13 C14 106.7(6)
C12 C13 H6 126.7
C14 C13 H6 126.7
C15 C14 N3 123.8(6)
C15 C14 C13 123.9(7)
N3 C14 C13 111.2(6)
C14 C15 C16 119.9(6)
C14 C15 C75 120.4(6)
C16 C15 C75 118.2(6)
N4 C16 C15 124.4(6)
N4 C16 C17 111.9(6)
C15 C16 C17 122.0(6)
C18 C17 C16 106.4(6)
C18 C17 H7 126.8
C16 C17 H7 126.8
C19 C18 C17 104.9(6)
C19 C18 C48 118.0(6)
C17 C18 C48 131.2(6)
C18 C19 N4 113.5(6)
C18 C19 C20 129.9(6)
N4 C19 C20 116.1(6)
C1 C20 C19 126.5(6)
C1 C20 H8 116.7
C19 C20 H8 116.7
C40 C21 N5 123.8(6)
C40 C21 C22 126.7(7)
N5 C21 C22 109.5(6)
C23 C22 C21 107.0(7)
C23 C22 H9 126.5
C21 C22 H9 126.5
C22 C23 C24 108.8(7)
C22 C23 H10 125.6
C24 C23 H10 125.6
C25 C24 N5 126.8(7)
C25 C24 C23 123.6(6)
N5 C24 C23 108.2(6)
C24 C25 C26 118.7(6)
C24 C25 C89 119.6(6)
C26 C25 C89 121.4(6)
C25 C26 N6 125.0(6)
C25 C26 C27 124.8(6)
N6 C26 C27 109.1(6)
C28 C27 C26 108.4(6)
C28 C27 H11 125.8
C26 C27 H11 125.8
C27 C28 C29 104.9(7)
C27 C28 C58 133.7(6)
C29 C28 C58 116.8(6)
N6 C29 C30 121.3(7)
N6 C29 C28 111.3(7)
C30 C29 C28 126.6(6)
C31 C30 C29 121.7(7)
C31 C30 H12 119.1
C29 C30 H12 119.1
C30 C31 N7 126.8(6)
C30 C31 C32 124.7(7)
N7 C31 C32 108.5(6)
C33 C32 C31 107.6(7)
C33 C32 H13 126.2
C31 C32 H13 126.2
C32 C33 C34 105.6(7)
C32 C33 H14 127.2
C34 C33 H14 127.2
N7 C34 C35 123.8(7)
N7 C34 C33 111.8(6)
C35 C34 C33 123.2(7)
C34 C35 C36 119.1(6)
C34 C35 C103 120.9(6)
C36 C35 C103 119.0(6)
N8 C36 C35 124.4(6)
N8 C36 C37 112.0(6)
C35 C36 C37 123.0(6)
C38 C37 C36 107.2(6)
C38 C37 H15 126.4
C36 C37 H15 126.4
C37 C38 C8 132.2(6)
C37 C38 C39 105.5(6)
C8 C38 C39 117.8(6)
C40 C39 N8 125.3(7)
C40 C39 C38 125.6(7)
N8 C39 C38 109.0(6)
C39 C40 C21 121.0(7)
C39 C40 H16 119.5
C21 C40 H16 119.5
N9 C41 C42 114.5(6)
N9 C41 C60 123.7(6)
C42 C41 C60 121.5(7)
C43 C42 C41 104.4(6)
C43 C42 H17 127.8
C41 C42 H17 127.8
C42 C43 C44 107.5(6)
C42 C43 H18 126.2
C44 C43 H18 126.2
C45 C44 N9 124.0(6)
C45 C44 C43 123.1(7)
N9 C44 C43 110.3(6)
C44 C45 C46 119.9(6)
C44 C45 C117 121.0(6)
C46 C45 C117 118.7(6)
C45 C46 N10 122.5(6)
C45 C46 C47 125.8(7)
N10 C46 C47 111.4(6)
C48 C47 C46 106.5(6)
C48 C47 H19 126.8
C46 C47 H19 126.8
C47 C48 C18 133.3(6)
C47 C48 C49 104.8(6)
C18 C48 C49 119.2(6)
N10 C49 C50 123.6(6)
N10 C49 C48 111.7(6)
C50 C49 C48 123.8(6)
C51 C50 C49 121.4(6)
C51 C50 H20 119.3
C49 C50 H20 119.3
N11 C51 C50 124.7(6)
N11 C51 C52 110.5(6)
C50 C51 C52 124.7(6)
C53 C52 C51 107.6(6)
C53 C52 H21 126.2
C51 C52 H21 126.2
C52 C53 C54 107.0(6)
C52 C53 H22 126.5
C54 C53 H22 126.5
C55 C54 N11 122.9(6)
C55 C54 C53 126.5(6)
N11 C54 C53 109.1(6)
C56 C55 C54 121.4(6)
C56 C55 C131 117.5(6)
C54 C55 C131 119.9(6)
C55 C56 N12 124.0(6)
C55 C56 C57 123.8(7)
N12 C56 C57 110.4(6)
C58 C57 C56 107.0(6)
C58 C57 H23 126.5
C56 C57 H23 126.5
C57 C58 C59 108.5(6)
C57 C58 C28 131.1(6)
C59 C58 C28 115.0(6)
C60 C59 N12 125.1(6)
C60 C59 C58 128.7(7)
N12 C59 C58 105.7(6)
C59 C60 C41 119.2(6)
C59 C60 H24 120.4
C41 C60 H24 120.4
C66 C61 C62 117.6(7)
C66 C61 C5 121.4(7)
C62 C61 C5 120.9(7)
C63 C62 C61 121.0(7)
C63 C62 H25 119.5
C61 C62 H25 119.5
C62 C63 C64 118.6(7)
C62 C63 C71 120.2(7)
C64 C63 C71 121.2(7)
C63 C64 C65 124.9(7)
C63 C64 H26 117.5
C65 C64 H26 117.5
C64 C65 C66 116.4(7)
C64 C65 C67 121.7(7)
C66 C65 C67 121.9(7)
C61 C66 C65 121.5(7)
C61 C66 H27 119.2
C65 C66 H27 119.2
C68 C67 C69 105.1(7)
C68 C67 C70 106.6(7)
C69 C67 C70 112.2(7)
C68 C67 C65 107.6(6)
C69 C67 C65 113.5(7)
C70 C67 C65 111.3(6)
C67 C68 H43 109.5
C67 C68 H44 109.5
H43 C68 H44 109.5
C67 C68 H45 109.5
H43 C68 H45 109.5
H44 C68 H45 109.5
C67 C69 H46 109.5
C67 C69 H47 109.5
H46 C69 H47 109.5
C67 C69 H48 109.5
H46 C69 H48 109.5
H47 C69 H48 109.5
C67 C70 H49 109.5
C67 C70 H50 109.5
H49 C70 H50 109.5
C67 C70 H51 109.5
H49 C70 H51 109.5
H50 C70 H51 109.5
C73 C71 C74 111.3(6)
C73 C71 C72 108.7(5)
C74 C71 C72 110.3(6)
C73 C71 C63 109.6(6)
C74 C71 C63 108.5(5)
C72 C71 C63 108.4(6)
C71 C72 H52 109.5
C71 C72 H53 109.5
H52 C72 H53 109.5
C71 C72 H54 109.5
H52 C72 H54 109.5
H53 C72 H54 109.5
C71 C73 H55 109.5
C71 C73 H56 109.5
H55 C73 H56 109.5
C71 C73 H57 109.5
H55 C73 H57 109.5
H56 C73 H57 109.5
C71 C74 H58 109.5
C71 C74 H59 109.5
H58 C74 H59 109.5
C71 C74 H60 109.5
H58 C74 H60 109.5
H59 C74 H60 109.5
C76 C75 C80 119.6(7)
C76 C75 C15 121.8(6)
C80 C75 C15 118.2(6)
C77 C76 C75 122.4(6)
C77 C76 H28 118.8
C75 C76 H28 118.8
C76 C77 C78 116.7(6)
C76 C77 C81 122.4(6)
C78 C77 C81 120.9(7)
C77 C78 C79 123.2(7)
C77 C78 H29 118.4
C79 C78 H29 118.4
C80 C79 C78 117.8(6)
C80 C79 C85 120.9(7)
C78 C79 C85 121.3(7)
C79 C80 C75 120.2(6)
C79 C80 H30 119.9
C75 C80 H30 119.9
C82 C81 C83 111.6(7)
C82 C81 C84 108.3(7)
C83 C81 C84 106.9(6)
C82 C81 C77 110.1(6)
C83 C81 C77 105.5(6)
C84 C81 C77 114.3(6)
C81 C82 H61 109.5
C81 C82 H62 109.5
H61 C82 H62 109.5
C81 C82 H63 109.5
H61 C82 H63 109.5
H62 C82 H63 109.5
C81 C83 H64 109.5
C81 C83 H65 109.5
H64 C83 H65 109.5
C81 C83 H66 109.5
H64 C83 H66 109.5
H65 C83 H66 109.5
C81 C84 H67 109.5
C81 C84 H68 109.5
H67 C84 H68 109.5
C81 C84 H69 109.5
H67 C84 H69 109.5
H68 C84 H69 109.5
C88 C85 C86 108.2(6)
C88 C85 C79 111.6(6)
C86 C85 C79 109.9(6)
C88 C85 C87 111.1(7)
C86 C85 C87 110.2(6)
C79 C85 C87 105.9(5)
C85 C86 H70 109.5
C85 C86 H71 109.5
H70 C86 H71 109.5
C85 C86 H72 109.5
H70 C86 H72 109.5
H71 C86 H72 109.5
C85 C87 H73 109.5
C85 C87 H74 109.5
H73 C87 H74 109.5
C85 C87 H75 109.5
H73 C87 H75 109.5
H74 C87 H75 109.5
C85 C88 H76 109.5
C85 C88 H77 109.5
H76 C88 H77 109.5
C85 C88 H78 109.5
H76 C88 H78 109.5
H77 C88 H78 109.5
C90 C89 C94 118.6(6)
C90 C89 C25 120.7(6)
C94 C89 C25 120.7(6)
C89 C90 C91 121.5(6)
C89 C90 H31 119.3
C91 C90 H31 119.3
C90 C91 C92 121.2(6)
C90 C91 C99 121.2(6)
C92 C91 C99 117.4(6)
C91 C92 C93 119.0(6)
C91 C92 H32 120.5
C93 C92 H32 120.5
C92 C93 C94 118.3(7)
C92 C93 C95 121.1(7)
C94 C93 C95 120.6(7)
C89 C94 C93 121.3(6)
C89 C94 H33 119.3
C93 C94 H33 119.3
C98 C95 C97 117.0(8)
C98 C95 C93 115.7(7)
C97 C95 C93 111.9(9)
C98 C95 C96 95.6(8)
C97 C95 C96 103.7(8)
C93 C95 C96 110.9(7)
C95 C96 H79 109.5
C95 C96 H80 109.5
H79 C96 H80 109.5
C95 C96 H81 109.5
H79 C96 H81 109.5
H80 C96 H81 109.5
C95 C97 H82 109.5
C95 C97 H83 109.5
H82 C97 H83 109.5
C95 C97 H84 109.5
H82 C97 H84 109.5
H83 C97 H84 109.5
C95 C98 H85 109.5
C95 C98 H86 109.5
H85 C98 H86 109.5
C95 C98 H87 109.5
H85 C98 H87 109.5
H86 C98 H87 109.5
C102 C99 C101 112.0(6)
C102 C99 C100 110.3(5)
C101 C99 C100 107.5(6)
C102 C99 C91 110.2(5)
C101 C99 C91 110.1(5)
C100 C99 C91 106.6(6)
C99 C100 H88 109.5
C99 C100 H89 109.5
H88 C100 H89 109.5
C99 C100 H90 109.5
H88 C100 H90 109.5
H89 C100 H90 109.5
C99 C101 H91 109.5
C99 C101 H92 109.5
H91 C101 H92 109.5
C99 C101 H93 109.5
H91 C101 H93 109.5
H92 C101 H93 109.5
C99 C102 H94 109.5
C99 C102 H95 109.5
H94 C102 H95 109.5
C99 C102 H96 109.5
H94 C102 H96 109.5
H95 C102 H96 109.5
C108 C103 C104 120.0(7)
C108 C103 C35 118.4(7)
C104 C103 C35 121.6(7)
C103 C104 C105 121.2(8)
C103 C104 H34 119.4
C105 C104 H34 119.4
C106 C105 C104 116.6(9)
C106 C105 C109 117.6(10)
C104 C105 C109 125.4(10)
C105 C106 C107 123.1(9)
C105 C106 H35 118.5
C107 C106 H35 118.5
C106 C107 C108 116.3(9)
C106 C107 C113 124.0(10)
C108 C107 C113 119.7(9)
C103 C108 C107 122.8(8)
C103 C108 H36 118.6
C107 C108 H36 118.6
C212 C109 C105 107.8(11)
C212 C109 C110 48.9(12)
C105 C109 C110 120.8(10)
C212 C109 C111 137.6(13)
C105 C109 C111 113.9(10)
C110 C109 C111 100.3(10)
C212 C109 C211 119.9(12)
C105 C109 C211 118.6(9)
C110 C109 C211 119.4(11)
C111 C109 C211 42.8(7)
C212 C109 C112 72.4(13)
C105 C109 C112 110.4(10)
C110 C109 C112 109.6(10)
C111 C109 C112 99.5(10)
C211 C109 C112 57.4(8)
C212 C109 C210 112.4(14)
C105 C109 C210 101.8(10)
C110 C109 C210 63.6(9)
C111 C109 C210 51.9(8)
C211 C109 C210 93.9(10)
C112 C109 C210 144.3(11)
C109 C110 H97 109.5
C109 C110 H98 109.5
H97 C110 H98 109.5
C109 C110 H99 109.5
H97 C110 H99 109.5
H98 C110 H99 109.5
C109 C111 H100 109.5
C109 C111 H101 109.5
H100 C111 H101 109.5
C109 C111 H102 109.5
H100 C111 H102 109.5
H101 C111 H102 109.5
C109 C112 H103 109.5
C109 C112 H104 109.5
H103 C112 H104 109.5
C109 C112 H105 109.5
H103 C112 H105 109.5
H104 C112 H105 109.5
C109 C210 H106 109.5
C109 C210 H107 109.5
H106 C210 H107 109.5
C109 C210 H108 109.5
H106 C210 H108 109.5
H107 C210 H108 109.5
C109 C211 H109 109.5
C109 C211 H110 109.5
H109 C211 H110 109.5
C109 C211 H111 109.5
H109 C211 H111 109.5
H110 C211 H111 109.5
C109 C212 H112 109.5
C109 C212 H113 109.5
H112 C212 H113 109.5
C109 C212 H114 109.5
H112 C212 H114 109.5
H113 C212 H114 109.5
C114 C113 C116 106.9(9)
C114 C113 C115 124.2(9)
C116 C113 C115 113.1(10)
C114 C113 C107 114.0(9)
C116 C113 C107 108.2(9)
C115 C113 C107 88.8(8)
C113 C114 H115 109.5
C113 C114 H116 109.5
H115 C114 H116 109.5
C113 C114 H117 109.5
H115 C114 H117 109.5
H116 C114 H117 109.5
C113 C115 H118 109.5
C113 C115 H119 109.5
H118 C115 H119 109.5
C113 C115 H120 109.5
H118 C115 H120 109.5
H119 C115 H120 109.5
C113 C116 H121 109.5
C113 C116 H122 109.5
H121 C116 H122 109.5
C113 C116 H123 109.5
H121 C116 H123 109.5
H122 C116 H123 109.5
C118 C117 C122 119.6(6)
C118 C117 C45 120.3(6)
C122 C117 C45 120.1(6)
C119 C118 C117 119.1(6)
C119 C118 H37 120.5
C117 C118 H37 120.5
C118 C119 C120 119.5(6)
C118 C119 C123 118.0(6)
C120 C119 C123 122.4(6)
C121 C120 C119 123.3(7)
C121 C120 H38 118.3
C119 C120 H38 118.3
C120 C121 C122 118.4(7)
C120 C121 C127 121.9(6)
C122 C121 C127 119.7(7)
C121 C122 C117 120.0(6)
C121 C122 H39 120.0
C117 C122 H39 120.0
C124 C123 C125 110.1(6)
C124 C123 C119 108.2(6)
C125 C123 C119 109.3(6)
C124 C123 C126 110.4(6)
C125 C123 C126 107.3(6)
C119 C123 C126 111.5(6)
C123 C124 H124 109.5
C123 C124 H125 109.5
H124 C124 H125 109.5
C123 C124 H126 109.5
H124 C124 H126 109.5
H125 C124 H126 109.5
C123 C125 H127 109.5
C123 C125 H128 109.5
H127 C125 H128 109.5
C123 C125 H129 109.5
H127 C125 H129 109.5
H128 C125 H129 109.5
C123 C126 H130 109.5
C123 C126 H131 109.5
H130 C126 H131 109.5
C123 C126 H132 109.5
H130 C126 H132 109.5
H131 C126 H132 109.5
C130 C127 C129 108.6(8)
C130 C127 C121 116.2(6)
C129 C127 C121 104.4(6)
C130 C127 C128 109.7(7)
C129 C127 C128 108.6(6)
C121 C127 C128 109.0(6)
C127 C128 H133 109.5
C127 C128 H134 109.5
H133 C128 H134 109.5
C127 C128 H135 109.5
H133 C128 H135 109.5
H134 C128 H135 109.5
C127 C129 H136 109.5
C127 C129 H137 109.5
H136 C129 H137 109.5
C127 C129 H138 109.5
H136 C129 H138 109.5
H137 C129 H138 109.5
C127 C130 H139 109.5
C127 C130 H140 109.5
H139 C130 H140 109.5
C127 C130 H141 109.5
H139 C130 H141 109.5
H140 C130 H141 109.5
C136 C131 C132 119.6(6)
C136 C131 C55 119.9(6)
C132 C131 C55 120.5(5)
C133 C132 C131 121.5(6)
C133 C132 H40 119.3
C131 C132 H40 119.3
C132 C133 C134 117.9(6)
C132 C133 C137 120.7(6)
C134 C133 C137 121.4(5)
C135 C134 C133 122.3(6)
C135 C134 H41 118.8
C133 C134 H41 118.8
C134 C135 C136 118.1(5)
C134 C135 C141 120.0(6)
C136 C135 C141 121.7(6)
C131 C136 C135 120.5(6)
C131 C136 H42 119.8
C135 C136 H42 119.8
C140 C137 C133 112.2(5)
C140 C137 C139 110.3(5)
C133 C137 C139 107.2(5)
C140 C137 C138 107.8(6)
C133 C137 C138 109.2(5)
C139 C137 C138 110.0(6)
C137 C138 H142 109.5
C137 C138 H143 109.5
H142 C138 H143 109.5
C137 C138 H144 109.5
H142 C138 H144 109.5
H143 C138 H144 109.5
C137 C139 H145 109.5
C137 C139 H146 109.5
H145 C139 H146 109.5
C137 C139 H147 109.5
H145 C139 H147 109.5
H146 C139 H147 109.5
C137 C140 H148 109.5
C137 C140 H149 109.5
H148 C140 H149 109.5
C137 C140 H150 109.5
H148 C140 H150 109.5
H149 C140 H150 109.5
C142 C141 C135 112.4(6)
C142 C141 C143 111.9(6)
C135 C141 C143 106.0(5)
C142 C141 C144 109.1(5)
C135 C141 C144 110.2(5)
C143 C141 C144 107.1(6)
C141 C142 H151 109.5
C141 C142 H152 109.5
H151 C142 H152 109.5
C141 C142 H153 109.5
H151 C142 H153 109.5
H152 C142 H153 109.5
C141 C143 H154 109.5
C141 C143 H155 109.5
H154 C143 H155 109.5
C141 C143 H156 109.5
H154 C143 H156 109.5
H155 C143 H156 109.5
C141 C144 H157 109.5
C141 C144 H158 109.5
H157 C144 H158 109.5
C141 C144 H159 109.5
H157 C144 H159 109.5
H158 C144 H159 109.5
N3 Ni1 N1 177.6(2)
N3 Ni1 N2 90.4(2)
N1 Ni1 N2 89.2(2)
N3 Ni1 N4 89.9(2)
N1 Ni1 N4 90.8(2)
N2 Ni1 N4 171.1(2)
N5 Ni2 N7 178.0(2)
N5 Ni2 N8 91.1(2)
N7 Ni2 N8 89.2(2)
N5 Ni2 N6 89.7(2)
N7 Ni2 N6 90.2(2)
N8 Ni2 N6 173.9(2)
N9 Ni3 N10 88.7(2)
N9 Ni3 N12 92.0(2)
N10 Ni3 N12 171.3(2)
N9 Ni3 N11 178.0(2)
N10 Ni3 N11 91.2(2)
N12 Ni3 N11 88.4(2)
C1 N1 C4 103.6(5)
C1 N1 Ni1 128.2(5)
C4 N1 Ni1 128.1(5)
C9 N2 C6 104.3(6)
C9 N2 Ni1 125.3(5)
C6 N2 Ni1 128.3(4)
C11 N3 C14 102.9(5)
C11 N3 Ni1 129.1(5)
C14 N3 Ni1 128.0(4)
C16 N4 C19 102.5(5)
C16 N4 Ni1 128.5(5)
C19 N4 Ni1 126.2(5)
C24 N5 C21 106.2(6)
C24 N5 Ni2 127.4(5)
C21 N5 Ni2 126.5(4)
C29 N6 C26 105.7(6)
C29 N6 Ni2 125.5(5)
C26 N6 Ni2 126.6(5)
C34 N7 C31 106.2(6)
C34 N7 Ni2 128.7(5)
C31 N7 Ni2 125.0(4)
C36 N8 C39 105.4(5)
C36 N8 Ni2 128.8(5)
C39 N8 Ni2 122.9(4)
C41 N9 C44 103.1(5)
C41 N9 Ni3 127.9(5)
C44 N9 Ni3 128.7(5)
C49 N10 C46 104.9(5)
C49 N10 Ni3 124.4(4)
C46 N10 Ni3 129.2(4)
C51 N11 C54 105.4(5)
C51 N11 Ni3 126.6(4)
C54 N11 Ni3 128.0(4)
C56 N12 C59 107.4(5)
C56 N12 Ni3 129.5(4)
C59 N12 Ni3 120.6(4)

loop_
_geom_bond_atom_site_label_1
_geom_bond_atom_site_label_2
_geom_bond_distance
C1 C20 1.351(7)
C1 N1 1.378(7)
C1 C2 1.393(7)
C2 C3 1.327(7)
C2 H1 0.9500
C3 C4 1.448(7)
C3 H2 0.9500
C4 C5 1.380(8)
C4 N1 1.399(7)
C5 C6 1.404(8)
C5 C61 1.477(8)
C6 N2 1.405(7)
C6 C7 1.438(8)
C7 C8 1.371(7)
C7 H3 0.9500
C8 C38 1.433(8)
C8 C9 1.451(8)
C9 N2 1.376(7)
C9 C10 1.382(7)
C10 C11 1.383(8)
C10 H4 0.9500
C11 N3 1.382(7)
C11 C12 1.436(7)
C12 C13 1.389(7)
C12 H5 0.9500
C13 C14 1.450(7)
C13 H6 0.9500
C14 C15 1.381(8)
C14 N3 1.398(7)
C15 C16 1.402(7)
C15 C75 1.515(8)
C16 N4 1.346(6)
C16 C17 1.403(7)
C17 C18 1.368(7)
C17 H7 0.9500
C18 C19 1.366(7)
C18 C48 1.467(8)
C19 N4 1.374(6)
C19 C20 1.468(7)
C20 H8 0.9500
C21 C40 1.388(8)
C21 N5 1.411(7)
C21 C22 1.442(7)
C22 C23 1.336(7)
C22 H9 0.9500
C23 C24 1.462(8)
C23 H10 0.9500
C24 C25 1.361(7)
C24 N5 1.381(6)
C25 C26 1.400(7)
C25 C89 1.466(7)
C26 N6 1.400(7)
C26 C27 1.437(8)
C27 C28 1.360(7)
C27 H11 0.9500
C28 C29 1.459(8)
C28 C58 1.497(8)
C29 N6 1.357(6)
C29 C30 1.413(8)
C30 C31 1.371(8)
C30 H12 0.9500
C31 N7 1.376(7)
C31 C32 1.478(7)
C32 C33 1.362(8)
C32 H13 0.9500
C33 C34 1.441(8)
C33 H14 0.9500
C34 N7 1.368(7)
C34 C35 1.397(8)
C35 C36 1.406(7)
C35 C103 1.496(8)
C36 N8 1.362(6)
C36 C37 1.440(7)
C37 C38 1.360(7)
C37 H15 0.9500
C38 C39 1.492(8)
C39 C40 1.357(7)
C39 N8 1.399(7)
C40 H16 0.9500
C41 N9 1.329(7)
C41 C42 1.440(7)
C41 C60 1.440(8)
C42 C43 1.338(7)
C42 H17 0.9500
C43 C44 1.443(7)
C43 H18 0.9500
C44 C45 1.367(8)
C44 N9 1.392(7)
C45 C46 1.409(7)
C45 C117 1.491(7)
C46 N10 1.410(7)
C46 C47 1.429(7)
C47 C48 1.397(7)
C47 H19 0.9500
C48 C49 1.478(7)
C49 N10 1.349(6)
C49 C50 1.416(7)
C50 C51 1.366(7)
C50 H20 0.9500
C51 N11 1.349(6)
C51 C52 1.431(7)
C52 C53 1.331(7)
C52 H21 0.9500
C53 C54 1.435(7)
C53 H22 0.9500
C54 C55 1.389(7)
C54 N11 1.395(6)
C55 C56 1.358(7)
C55 C131 1.514(7)
C56 N12 1.385(7)
C56 C57 1.420(7)
C57 C58 1.357(7)
C57 H23 0.9500
C58 C59 1.480(8)
C59 C60 1.353(7)
C59 N12 1.408(7)
C60 H24 0.9500
C61 C66 1.378(8)
C61 C62 1.421(8)
C62 C63 1.341(7)
C62 H25 0.9500
C63 C64 1.349(8)
C63 C71 1.574(8)
C64 C65 1.353(8)
C64 H26 0.9500
C65 C66 1.396(8)
C65 C67 1.567(9)
C66 H27 0.9500
C67 C68 1.487(9)
C67 C69 1.510(9)
C67 C70 1.539(8)
C68 H43 0.9800
C68 H44 0.9800
C68 H45 0.9800
C69 H46 0.9800
C69 H47 0.9800
C69 H48 0.9800
C70 H49 0.9800
C70 H50 0.9800
C70 H51 0.9800
C71 C73 1.535(8)
C71 C74 1.543(7)
C71 C72 1.566(8)
C72 H52 0.9800
C72 H53 0.9800
C72 H54 0.9800
C73 H55 0.9800
C73 H56 0.9800
C73 H57 0.9800
C74 H58 0.9800
C74 H59 0.9800
C74 H60 0.9800
C75 C76 1.382(7)
C75 C80 1.421(7)
C76 C77 1.375(7)
C76 H28 0.9500
C77 C78 1.400(8)
C77 C81 1.543(8)
C78 C79 1.418(8)
C78 H29 0.9500
C79 C80 1.369(7)
C79 C85 1.554(8)
C80 H30 0.9500
C81 C82 1.518(8)
C81 C83 1.532(8)
C81 C84 1.535(8)
C82 H61 0.9800
C82 H62 0.9800
C82 H63 0.9800
C83 H64 0.9800
C83 H65 0.9800
C83 H66 0.9800
C84 H67 0.9800
C84 H68 0.9800
C84 H69 0.9800
C85 C88 1.495(8)
C85 C86 1.517(8)
C85 C87 1.597(8)
C86 H70 0.9800
C86 H71 0.9800
C86 H72 0.9800
C87 H73 0.9800
C87 H74 0.9800
C87 H75 0.9800
C88 H76 0.9800
C88 H77 0.9800
C88 H78 0.9800
C89 C90 1.361(7)
C89 C94 1.398(7)
C90 C91 1.376(7)
C90 H31 0.9500
C91 C92 1.393(8)
C91 C99 1.615(8)
C92 C93 1.401(8)
C92 H32 0.9500
C93 C94 1.419(8)
C93 C95 1.503(10)
C94 H33 0.9500
C95 C98 1.430(9)
C95 C97 1.438(10)
C95 C96 1.751(12)
C96 H79 0.9800
C96 H80 0.9800
C96 H81 0.9800
C97 H82 0.9800
C97 H83 0.9800
C97 H84 0.9800
C98 H85 0.9800
C98 H86 0.9800
C98 H87 0.9800
C99 C102 1.483(7)
C99 C101 1.508(8)
C99 C100 1.546(8)
C100 H88 0.9800
C100 H89 0.9800
C100 H90 0.9800
C101 H91 0.9800
C101 H92 0.9800
C101 H93 0.9800
C102 H94 0.9800
C102 H95 0.9800
C102 H96 0.9800
C103 C108 1.305(8)
C103 C104 1.361(7)
C104 C105 1.425(9)
C104 H34 0.9500
C105 C106 1.344(11)
C105 C109 1.463(10)
C106 C107 1.394(10)
C106 H35 0.9500
C107 C108 1.404(10)
C107 C113 1.710(12)
C108 H36 0.9500
C109 C212 1.421(17)
C109 C110 1.466(15)
C109 C111 1.481(14)
C109 C211 1.558(16)
C109 C112 1.567(14)
C109 C210 1.75(2)
C110 H97 0.9800
C110 H98 0.9800
C110 H99 0.9800
C111 H100 0.9800
C111 H101 0.9800
C111 H102 0.9800
C112 H103 0.9800
C112 H104 0.9800
C112 H105 0.9800
C210 H106 0.9800
C210 H107 0.9800
C210 H108 0.9800
C211 H109 0.9800
C211 H110 0.9800
C211 H111 0.9800
C212 H112 0.9800
C212 H113 0.9800
C212 H114 0.9800
C113 C114 1.481(10)
C113 C116 1.538(13)
C113 C115 1.623(13)
C114 H115 0.9800
C114 H116 0.9800
C114 H117 0.9800
C115 H118 0.9800
C115 H119 0.9800
C115 H120 0.9800
C116 H121 0.9800
C116 H122 0.9800
C116 H123 0.9800
C117 C118 1.395(7)
C117 C122 1.431(7)
C118 C119 1.369(7)
C118 H37 0.9500
C119 C120 1.397(7)
C119 C123 1.578(8)
C120 C121 1.343(8)
C120 H38 0.9500
C121 C122 1.380(7)
C121 C127 1.548(8)
C122 H39 0.9500
C123 C124 1.484(8)
C123 C125 1.508(8)
C123 C126 1.579(8)
C124 H124 0.9800
C124 H125 0.9800
C124 H126 0.9800
C125 H127 0.9800
C125 H128 0.9800
C125 H129 0.9800
C126 H130 0.9800
C126 H131 0.9800
C126 H132 0.9800
C127 C130 1.453(9)
C127 C129 1.539(10)
C127 C128 1.548(8)
C128 H133 0.9800
C128 H134 0.9800
C128 H135 0.9800
C129 H136 0.9800
C129 H137 0.9800
C129 H138 0.9800
C130 H139 0.9800
C130 H140 0.9800
C130 H141 0.9800
C131 C136 1.388(7)
C131 C132 1.399(7)
C132 C133 1.369(7)
C132 H40 0.9500
C133 C134 1.406(7)
C133 C137 1.544(7)
C134 C135 1.387(7)
C134 H41 0.9500
C135 C136 1.400(7)
C135 C141 1.529(7)
C136 H42 0.9500
C137 C140 1.515(7)
C137 C139 1.548(7)
C137 C138 1.570(8)
C138 H142 0.9800
C138 H143 0.9800
C138 H144 0.9800
C139 H145 0.9800
C139 H146 0.9800
C139 H147 0.9800
C140 H148 0.9800
C140 H149 0.9800
C140 H150 0.9800
C141 C142 1.518(7)
C141 C143 1.534(8)
C141 C144 1.552(8)
C142 H151 0.9800
C142 H152 0.9800
C142 H153 0.9800
C143 H154 0.9800
C143 H155 0.9800
C143 H156 0.9800
C144 H157 0.9800
C144 H158 0.9800
C144 H159 0.9800
Ni1 N3 1.842(5)
Ni1 N1 1.863(5)
Ni1 N2 1.893(5)
Ni1 N4 1.903(5)
Ni2 N5 1.867(5)
Ni2 N7 1.891(5)
Ni2 N8 1.892(5)
Ni2 N6 1.924(5)
Ni3 N9 1.843(5)
Ni3 N10 1.884(5)
Ni3 N12 1.894(5)
Ni3 N11 1.897(5)

loop_
_geom_torsion_atom_site_label_1
_geom_torsion_atom_site_label_2
_geom_torsion_atom_site_label_3
_geom_torsion_atom_site_label_4
_geom_torsion
C20 C1 C2 C3 179.6(6)
N1 C1 C2 C3 2.8(8)
C1 C2 C3 C4 -5.3(8)
C2 C3 C4 C5 -154.9(6)
C2 C3 C4 N1 6.1(7)
N1 C4 C5 C6 0.1(9)
C3 C4 C5 C6 158.6(6)
N1 C4 C5 C61 -177.4(6)
C3 C4 C5 C61 -18.8(9)
C4 C5 C6 N2 18.4(9)
C61 C5 C6 N2 -164.2(6)
C4 C5 C6 C7 -154.5(6)
C61 C5 C6 C7 23.0(9)
C5 C6 C7 C8 169.0(6)
N2 C6 C7 C8 -4.6(6)
C6 C7 C8 C38 -144.7(6)
C6 C7 C8 C9 8.0(6)
C7 C8 C9 N2 -9.3(7)
C38 C8 C9 N2 147.7(5)
C7 C8 C9 C10 163.6(6)
C38 C8 C9 C10 -39.4(9)
N2 C9 C10 C11 1.3(9)
C8 C9 C10 C11 -171.0(6)
C9 C10 C11 N3 -20.4(9)
C9 C10 C11 C12 164.3(6)
C10 C11 C12 C13 177.2(6)
N3 C11 C12 C13 1.6(7)
C11 C12 C13 C14 -5.5(6)
C12 C13 C14 C15 -160.5(6)
C12 C13 C14 N3 8.0(7)
N3 C14 C15 C16 -4.4(9)
C13 C14 C15 C16 162.7(5)
N3 C14 C15 C75 -170.3(5)
C13 C14 C15 C75 -3.2(9)
C14 C15 C16 N4 18.3(9)
C75 C15 C16 N4 -175.5(5)
C14 C15 C16 C17 -145.8(6)
C75 C15 C16 C17 20.3(8)
N4 C16 C17 C18 -1.9(7)
C15 C16 C17 C18 164.1(5)
C16 C17 C18 C19 6.9(7)
C16 C17 C18 C48 -144.4(6)
C17 C18 C19 N4 -10.1(7)
C48 C18 C19 N4 145.8(5)
C17 C18 C19 C20 161.3(6)
C48 C18 C19 C20 -42.8(9)
N1 C1 C20 C19 -17.7(9)
C2 C1 C20 C19 165.7(6)
C18 C19 C20 C1 -174.6(6)
N4 C19 C20 C1 -3.4(9)
C40 C21 C22 C23 179.8(7)
N5 C21 C22 C23 1.5(8)
C21 C22 C23 C24 -4.3(8)
C22 C23 C24 C25 -161.6(6)
C22 C23 C24 N5 5.8(8)
N5 C24 C25 C26 -7.3(10)
C23 C24 C25 C26 157.6(6)
N5 C24 C25 C89 179.0(6)
C23 C24 C25 C89 -16.0(10)
C24 C25 C26 N6 18.9(9)
C89 C25 C26 N6 -167.6(6)
C24 C25 C26 C27 -147.8(6)
C89 C25 C26 C27 25.7(9)
C25 C26 C27 C28 164.3(6)
N6 C26 C27 C28 -4.2(7)
C26 C27 C28 C29 7.1(6)
C26 C27 C28 C58 -147.3(7)
C27 C28 C29 N6 -8.1(6)
C58 C28 C29 N6 151.4(5)
C27 C28 C29 C30 161.8(6)
C58 C28 C29 C30 -38.7(8)
N6 C29 C30 C31 -2.3(9)
C28 C29 C30 C31 -171.2(6)
C29 C30 C31 N7 -14.6(10)
C29 C30 C31 C32 162.9(6)
C30 C31 C32 C33 -179.7(6)
N7 C31 C32 C33 -1.8(7)
C31 C32 C33 C34 -2.0(7)
C32 C33 C34 N7 5.4(7)
C32 C33 C34 C35 -162.1(6)
N7 C34 C35 C36 -8.2(9)
C33 C34 C35 C36 157.7(6)
N7 C34 C35 C103 -176.2(5)
C33 C34 C35 C103 -10.3(9)
C34 C35 C36 N8 23.2(9)
C103 C35 C36 N8 -168.6(5)
C34 C35 C36 C37 -147.3(6)
C103 C35 C36 C37 20.8(9)
N8 C36 C37 C38 -4.6(7)
C35 C36 C37 C38 167.0(6)
C36 C37 C38 C8 -146.8(7)
C36 C37 C38 C39 8.3(6)
C7 C8 C38 C37 -155.8(7)
C9 C8 C38 C37 54.5(9)
C7 C8 C38 C39 51.6(9)
C9 C8 C38 C39 -98.1(7)
C37 C38 C39 C40 166.3(6)
C8 C38 C39 C40 -34.4(9)
C37 C38 C39 N8 -9.6(7)
C8 C38 C39 N8 149.7(6)
N8 C39 C40 C21 1.0(10)
C38 C39 C40 C21 -174.3(6)
N5 C21 C40 C39 -18.1(10)
C22 C21 C40 C39 163.8(6)
N9 C41 C42 C43 0.9(7)
C60 C41 C42 C43 175.0(6)
C41 C42 C43 C44 -2.5(7)
C42 C43 C44 C45 -158.8(6)
C42 C43 C44 N9 3.5(7)
N9 C44 C45 C46 -1.2(9)
C43 C44 C45 C46 158.7(6)
N9 C44 C45 C117 -174.2(5)
C43 C44 C45 C117 -14.3(9)
C44 C45 C46 N10 17.1(9)
C117 C45 C46 N10 -169.7(5)
C44 C45 C46 C47 -155.2(6)
C117 C45 C46 C47 18.0(9)
C45 C46 C47 C48 168.4(6)
N10 C46 C47 C48 -4.6(6)
C46 C47 C48 C18 -152.9(6)
C46 C47 C48 C49 7.4(6)
C19 C18 C48 C47 58.6(9)
C17 C18 C48 C47 -153.1(7)
C19 C18 C48 C49 -99.5(7)
C17 C18 C48 C49 48.8(9)
C47 C48 C49 N10 -8.5(7)
C18 C48 C49 N10 155.2(5)
C47 C48 C49 C50 161.3(6)
C18 C48 C49 C50 -35.0(9)
N10 C49 C50 C51 -1.5(10)
C48 C49 C50 C51 -170.1(6)
C49 C50 C51 N11 -16.7(9)
C49 C50 C51 C52 162.7(6)
N11 C51 C52 C53 -1.9(7)
C50 C51 C52 C53 178.7(6)
C51 C52 C53 C54 -2.2(7)
C52 C53 C54 C55 -160.9(6)
C52 C53 C54 N11 5.4(7)
N11 C54 C55 C56 -3.5(9)
C53 C54 C55 C56 161.0(6)
N11 C54 C55 C131 -170.8(5)
C53 C54 C55 C131 -6.3(9)
C54 C55 C56 N12 18.2(9)
C131 C55 C56 N12 -174.2(5)
C54 C55 C56 C57 -144.8(6)
C131 C55 C56 C57 22.8(8)
C55 C56 C57 C58 162.8(5)
N12 C56 C57 C58 -2.3(6)
C56 C57 C58 C59 7.8(6)
C56 C57 C58 C28 -144.0(6)
C27 C28 C58 C57 -158.9(7)
C29 C28 C58 C57 49.0(9)
C27 C28 C58 C59 50.7(9)
C29 C28 C58 C59 -101.4(7)
C57 C58 C59 C60 161.3(6)
C28 C58 C59 C60 -41.8(9)
C57 C58 C59 N12 -10.6(6)
C28 C58 C59 N12 146.3(5)
N12 C59 C60 C41 -2.4(9)
C58 C59 C60 C41 -172.8(6)
N9 C41 C60 C59 -22.3(9)
C42 C41 C60 C59 164.1(6)
C4 C5 C61 C66 110.7(7)
C6 C5 C61 C66 -66.7(8)
C4 C5 C61 C62 -72.6(8)
C6 C5 C61 C62 110.0(7)
C66 C61 C62 C63 -0.9(9)
C5 C61 C62 C63 -177.8(6)
C61 C62 C63 C64 1.3(9)
C61 C62 C63 C71 -176.3(5)
C62 C63 C64 C65 0.2(10)
C71 C63 C64 C65 177.8(6)
C63 C64 C65 C66 -2.1(10)
C63 C64 C65 C67 178.2(6)
C62 C61 C66 C65 -1.0(9)
C5 C61 C66 C65 175.9(6)
C64 C65 C66 C61 2.4(9)
C67 C65 C66 C61 -177.9(6)
C64 C65 C67 C68 -71.6(9)
C66 C65 C67 C68 108.7(8)
C64 C65 C67 C69 172.5(7)
C66 C65 C67 C69 -7.2(10)
C64 C65 C67 C70 44.9(9)
C66 C65 C67 C70 -134.9(7)
C62 C63 C71 C73 -17.0(8)
C64 C63 C71 C73 165.5(6)
C62 C63 C71 C74 104.8(7)
C64 C63 C71 C74 -72.8(8)
C62 C63 C71 C72 -135.5(6)
C64 C63 C71 C72 47.0(8)
C14 C15 C75 C76 55.1(8)
C16 C15 C75 C76 -111.0(6)
C14 C15 C75 C80 -131.7(6)
C16 C15 C75 C80 62.2(7)
C80 C75 C76 C77 3.2(9)
C15 C75 C76 C77 176.3(6)
C75 C76 C77 C78 -0.4(9)
C75 C76 C77 C81 178.2(6)
C76 C77 C78 C79 -2.4(9)
C81 C77 C78 C79 179.0(6)
C77 C78 C79 C80 2.2(9)
C77 C78 C79 C85 -174.9(6)
C78 C79 C80 C75 0.7(9)
C85 C79 C80 C75 177.9(5)
C76 C75 C80 C79 -3.4(9)
C15 C75 C80 C79 -176.7(5)
C76 C77 C81 C82 38.9(9)
C78 C77 C81 C82 -142.6(7)
C76 C77 C81 C83 -81.7(7)
C78 C77 C81 C83 96.9(7)
C76 C77 C81 C84 161.1(6)
C78 C77 C81 C84 -20.4(9)
C80 C79 C85 C88 160.4(6)
C78 C79 C85 C88 -22.6(9)
C80 C79 C85 C86 40.4(8)
C78 C79 C85 C86 -142.6(6)
C80 C79 C85 C87 -78.6(8)
C78 C79 C85 C87 98.5(7)
C24 C25 C89 C90 -89.7(7)
C26 C25 C89 C90 96.9(7)
C24 C25 C89 C94 92.8(8)
C26 C25 C89 C94 -80.6(8)
C94 C89 C90 C91 -1.7(9)
C25 C89 C90 C91 -179.3(6)
C89 C90 C91 C92 -1.3(9)
C89 C90 C91 C99 -175.9(6)
C90 C91 C92 C93 3.5(10)
C99 C91 C92 C93 178.3(6)
C91 C92 C93 C94 -2.5(10)
C91 C92 C93 C95 -179.5(7)
C90 C89 C94 C93 2.6(10)
C25 C89 C94 C93 -179.8(6)
C92 C93 C94 C89 -0.5(11)
C95 C93 C94 C89 176.6(8)
C92 C93 C95 C98 12.9(13)
C94 C93 C95 C98 -164.0(8)
C92 C93 C95 C97 -124.4(9)
C94 C93 C95 C97 58.6(11)
C92 C93 C95 C96 120.3(8)
C94 C93 C95 C96 -56.7(11)
C90 C91 C99 C102 120.1(6)
C92 C91 C99 C102 -54.7(8)
C90 C91 C99 C101 -4.0(8)
C92 C91 C99 C101 -178.8(6)
C90 C91 C99 C100 -120.3(6)
C92 C91 C99 C100 64.9(7)
C34 C35 C103 C108 -120.7(7)
C36 C35 C103 C108 71.3(8)
C34 C35 C103 C104 55.9(8)
C36 C35 C103 C104 -112.1(7)
C108 C103 C104 C105 -0.2(10)
C35 C103 C104 C105 -176.8(6)
C103 C104 C105 C106 1.5(11)
C103 C104 C105 C109 174.1(8)
C104 C105 C106 C107 -2.6(13)
C109 C105 C106 C107 -175.8(7)
C105 C106 C107 C108 2.3(13)
C105 C106 C107 C113 -177.9(8)
C104 C103 C108 C107 -0.1(11)
C35 C103 C108 C107 176.6(7)
C106 C107 C108 C103 -0.9(12)
C113 C107 C108 C103 179.3(7)
C106 C105 C109 C212 85.3(17)
C104 C105 C109 C212 -87.1(17)
C106 C105 C109 C110 137.6(12)
C104 C105 C109 C110 -34.9(16)
C106 C105 C109 C111 -102.9(12)
C104 C105 C109 C111 84.7(12)
C106 C105 C109 C211 -55.1(15)
C104 C105 C109 C211 132.4(12)
C106 C105 C109 C112 8.0(13)
C104 C105 C109 C112 -164.5(10)
C106 C105 C109 C210 -156.2(10)
C104 C105 C109 C210 31.3(12)
C106 C107 C113 C114 145.9(9)
C108 C107 C113 C114 -34.3(11)
C106 C107 C113 C116 27.1(12)
C108 C107 C113 C116 -153.1(9)
C106 C107 C113 C115 -86.8(9)
C108 C107 C113 C115 93.0(9)
C44 C45 C117 C118 -73.0(8)
C46 C45 C117 C118 113.9(6)
C44 C45 C117 C122 106.8(7)
C46 C45 C117 C122 -66.3(8)
C122 C117 C118 C119 1.4(9)
C45 C117 C118 C119 -178.7(6)
C117 C118 C119 C120 -0.7(9)
C117 C118 C119 C123 -177.3(6)
C118 C119 C120 C121 0.3(10)
C123 C119 C120 C121 176.8(6)
C119 C120 C121 C122 -0.6(10)
C119 C120 C121 C127 -179.8(6)
C120 C121 C122 C117 1.4(10)
C127 C121 C122 C117 -179.4(6)
C118 C117 C122 C121 -1.8(9)
C45 C117 C122 C121 178.4(6)
C118 C119 C123 C124 -49.7(8)
C120 C119 C123 C124 133.7(7)
C118 C119 C123 C125 70.1(8)
C120 C119 C123 C125 -106.4(7)
C118 C119 C123 C126 -171.4(6)
C120 C119 C123 C126 12.0(9)
C120 C121 C127 C130 173.4(8)
C122 C121 C127 C130 -5.7(11)
C120 C121 C127 C129 -67.0(9)
C122 C121 C127 C129 113.9(7)
C120 C121 C127 C128 48.9(9)
C122 C121 C127 C128 -130.3(7)
C56 C55 C131 C136 66.6(7)
C54 C55 C131 C136 -125.6(6)
C56 C55 C131 C132 -111.7(6)
C54 C55 C131 C132 56.1(8)
C136 C131 C132 C133 2.3(9)
C55 C131 C132 C133 -179.4(6)
C131 C132 C133 C134 -1.7(9)
C131 C132 C133 C137 176.6(6)
C132 C133 C134 C135 -1.3(9)
C137 C133 C134 C135 -179.6(5)
C133 C134 C135 C136 3.6(9)
C133 C134 C135 C141 178.5(5)
C132 C131 C136 C135 0.1(9)
C55 C131 C136 C135 -178.2(5)
C134 C135 C136 C131 -3.0(8)
C141 C135 C136 C131 -177.7(5)
C132 C133 C137 C140 159.6(6)
C134 C133 C137 C140 -22.2(8)
C132 C133 C137 C139 -79.1(7)
C134 C133 C137 C139 99.1(6)
C132 C133 C137 C138 40.1(8)
C134 C133 C137 C138 -141.7(6)
C134 C135 C141 C142 -155.1(6)
C136 C135 C141 C142 19.6(8)
C134 C135 C141 C143 82.4(7)
C136 C135 C141 C143 -102.9(7)
C134 C135 C141 C144 -33.2(8)
C136 C135 C141 C144 141.5(6)
C20 C1 N1 C4 -175.9(5)
C2 C1 N1 C4 1.2(7)
C20 C1 N1 Ni1 7.9(9)
C2 C1 N1 Ni1 -175.1(4)
C5 C4 N1 C1 156.6(6)
C3 C4 N1 C1 -4.4(6)
C5 C4 N1 Ni1 -27.2(8)
C3 C4 N1 Ni1 171.8(4)
N3 Ni1 N1 C1 120(6)
N2 Ni1 N1 C1 -157.7(5)
N4 Ni1 N1 C1 13.5(5)
N3 Ni1 N1 C4 -55(6)
N2 Ni1 N1 C4 27.0(5)
N4 Ni1 N1 C4 -161.9(5)
C10 C9 N2 C6 -166.9(5)
C8 C9 N2 C6 6.4(6)
C10 C9 N2 Ni1 28.3(8)
C8 C9 N2 Ni1 -158.4(4)
C5 C6 N2 C9 -175.0(5)
C7 C6 N2 C9 -1.2(6)
C5 C6 N2 Ni1 -10.9(8)
C7 C6 N2 Ni1 163.0(4)
N3 Ni1 N2 C9 -30.2(5)
N1 Ni1 N2 C9 152.2(5)
N4 Ni1 N2 C9 62.0(17)
N3 Ni1 N2 C6 168.7(5)
N1 Ni1 N2 C6 -8.9(5)
N4 Ni1 N2 C6 -99.1(15)
C10 C11 N3 C14 -172.6(5)
C12 C11 N3 C14 3.2(6)
C10 C11 N3 Ni1 9.4(8)
C12 C11 N3 Ni1 -174.9(4)
C15 C14 N3 C11 161.8(5)
C13 C14 N3 C11 -6.7(6)
C15 C14 N3 Ni1 -20.1(8)
C13 C14 N3 Ni1 171.4(4)
N1 Ni1 N3 C11 94(6)
N2 Ni1 N3 C11 12.0(5)
N4 Ni1 N3 C11 -159.2(5)
N1 Ni1 N3 C14 -83(6)
N2 Ni1 N3 C14 -165.6(5)
N4 Ni1 N3 C14 23.2(5)
C15 C16 N4 C19 -169.5(5)
C17 C16 N4 C19 -4.0(6)
C15 C16 N4 Ni1 -8.1(8)
C17 C16 N4 Ni1 157.4(4)
C18 C19 N4 C16 8.7(6)
C20 C19 N4 C16 -163.9(5)
C18 C19 N4 Ni1 -153.2(4)
C20 C19 N4 Ni1 34.1(7)
N3 Ni1 N4 C16 -9.9(5)
N1 Ni1 N4 C16 167.7(5)
N2 Ni1 N4 C16 -102.1(16)
N3 Ni1 N4 C19 147.3(5)
N1 Ni1 N4 C19 -35.0(5)
N2 Ni1 N4 C19 55.1(17)
C25 C24 N5 C21 162.3(6)
C23 C24 N5 C21 -4.6(7)
C25 C24 N5 Ni2 -18.1(9)
C23 C24 N5 Ni2 175.1(4)
C40 C21 N5 C24 -176.3(6)
C22 C21 N5 C24 2.0(7)
C40 C21 N5 Ni2 4.0(9)
C22 C21 N5 Ni2 -177.7(4)
N7 Ni2 N5 C24 -63(7)
N8 Ni2 N5 C24 -162.4(5)
N6 Ni2 N5 C24 23.6(5)
N7 Ni2 N5 C21 116(7)
N8 Ni2 N5 C21 17.2(5)
N6 Ni2 N5 C21 -156.7(5)
C30 C29 N6 C26 -165.0(5)
C28 C29 N6 C26 5.5(6)
C30 C29 N6 Ni2 30.9(8)
C28 C29 N6 Ni2 -158.6(4)
C25 C26 N6 C29 -169.4(6)
C27 C26 N6 C29 -0.9(6)
C25 C26 N6 Ni2 -5.6(9)
C27 C26 N6 Ni2 162.9(4)
N5 Ni2 N6 C29 148.2(5)
N7 Ni2 N6 C29 -33.8(5)
N8 Ni2 N6 C29 50(2)
N5 Ni2 N6 C26 -12.6(5)
N7 Ni2 N6 C26 165.4(5)
N8 Ni2 N6 C26 -111(2)
C35 C34 N7 C31 160.9(6)
C33 C34 N7 C31 -6.5(7)
C35 C34 N7 Ni2 -17.6(9)
C33 C34 N7 Ni2 175.0(4)
C30 C31 N7 C34 -177.2(6)
C32 C31 N7 C34 5.0(6)
C30 C31 N7 Ni2 1.4(9)
C32 C31 N7 Ni2 -176.4(4)
N5 Ni2 N7 C34 -77(7)
N8 Ni2 N7 C34 22.1(5)
N6 Ni2 N7 C34 -164.0(5)
N5 Ni2 N7 C31 105(7)
N8 Ni2 N7 C31 -156.1(5)
N6 Ni2 N7 C31 17.8(5)
C35 C36 N8 C39 -173.0(6)
C37 C36 N8 C39 -1.5(6)
C35 C36 N8 Ni2 -12.4(9)
C37 C36 N8 Ni2 159.1(4)
C40 C39 N8 C36 -169.2(6)
C38 C39 N8 C36 6.7(6)
C40 C39 N8 Ni2 28.7(9)
C38 C39 N8 Ni2 -155.4(4)
N5 Ni2 N8 C36 170.4(5)
N7 Ni2 N8 C36 -7.6(5)
N6 Ni2 N8 C36 -92(2)
N5 Ni2 N8 C39 -32.0(5)
N7 Ni2 N8 C39 150.0(5)
N6 Ni2 N8 C39 66(2)
C42 C41 N9 C44 1.3(7)
C60 C41 N9 C44 -172.8(5)
C42 C41 N9 Ni3 -173.3(4)
C60 C41 N9 Ni3 12.7(9)
C45 C44 N9 C41 159.3(6)
C43 C44 N9 C41 -2.8(6)
C45 C44 N9 Ni3 -26.3(9)
C43 C44 N9 Ni3 171.6(4)
N10 Ni3 N9 C41 -159.2(5)
N12 Ni3 N9 C41 12.2(5)
N11 Ni3 N9 C41 113(7)
N10 Ni3 N9 C44 27.7(5)
N12 Ni3 N9 C44 -161.0(5)
N11 Ni3 N9 C44 -60(7)
C50 C49 N10 C46 -164.3(6)
C48 C49 N10 C46 5.5(7)
C50 C49 N10 Ni3 28.3(8)
C48 C49 N10 Ni3 -161.9(4)
C45 C46 N10 C49 -174.0(6)
C47 C46 N10 C49 -0.6(6)
C45 C46 N10 Ni3 -7.3(8)
C47 C46 N10 Ni3 166.0(4)
N9 Ni3 N10 C49 152.8(5)
N12 Ni3 N10 C49 58.1(17)
N11 Ni3 N10 C49 -29.2(5)
N9 Ni3 N10 C46 -11.5(5)
N12 Ni3 N10 C46 -106.2(16)
N11 Ni3 N10 C46 166.5(5)
C50 C51 N11 C54 -175.4(6)
C52 C51 N11 C54 5.1(6)
C50 C51 N11 Ni3 6.7(8)
C52 C51 N11 Ni3 -172.8(4)
C55 C54 N11 C51 160.4(6)
C53 C54 N11 C51 -6.4(6)
C55 C54 N11 Ni3 -21.7(8)
C53 C54 N11 Ni3 171.4(4)
N9 Ni3 N11 C51 101(7)
N10 Ni3 N11 C51 12.9(5)
N12 Ni3 N11 C51 -158.4(5)
N9 Ni3 N11 C54 -77(7)
N10 Ni3 N11 C54 -164.5(5)
N12 Ni3 N11 C54 24.1(5)
C55 C56 N12 C59 -169.5(5)
C57 C56 N12 C59 -4.5(6)
C55 C56 N12 Ni3 -7.9(8)
C57 C56 N12 Ni3 157.1(4)
C60 C59 N12 C56 -163.4(6)
C58 C59 N12 C56 8.9(6)
C60 C59 N12 Ni3 33.1(7)
C58 C59 N12 Ni3 -154.6(4)
N9 Ni3 N12 C56 167.8(5)
N10 Ni3 N12 C56 -97.7(16)
N11 Ni3 N12 C56 -10.2(5)
N9 Ni3 N12 C59 -32.7(4)
N10 Ni3 N12 C59 61.7(17)
N11 Ni3 N12 C59 149.3(4)

loop_
_platon_squeeze_void_nr
_platon_squeeze_void_average_x
_platon_squeeze_void_average_y
_platon_squeeze_void_average_z
_platon_squeeze_void_volume
_platon_squeeze_void_count_electrons
_platon_squeeze_void_content
1 0.011 0.000 0.489 2127 604 ' '
2 0.003 0.250 0.256 921 257 ' '
3 -0.010 0.500 0.510 2118 603 ' '
4 -0.043 0.750 0.704 921 271 ' '
